data_7131517
loop_
_publ_author_name
'Galan, Albano'
'Lulic, Kristijan'
'Wang, Jingqi'
'Wicher, Barbara'
'Huc, Ivan'
'Duhamel, Jean'
'Maurizot, Victor'

_publ_section_title
;
 Coaxial assembly of helical aromatic foldamers by metal coordination.
;
_journal_issue 35
_journal_name_full 'Chemical communications (Cambridge, England)'
_journal_page_first 5253
_journal_page_last 5256
_journal_paper_doi 10.1039/d3cc00866e
_journal_volume 59
_journal_year 2023
_chemical_formula_moiety 'C225 H227 Cl3 N32 Na2 O40, 3(C H Cl3) [+solvent]'
_chemical_formula_sum 'C228 H230 Cl12 N32 Na2 O40'
_chemical_formula_weight 4529.81
_chemical_properties_physical Air-sensitive,Light-sensitive
_space_group_crystal_system monoclinic
_space_group_IT_number 14
_space_group_name_Hall '-P 2ybc'
_space_group_name_H-M_alt 'P 1 21/c 1'
_atom_sites_solution_hydrogens geom
_audit_creation_date 2023-03-25
_audit_creation_method
;
Olex2 1.5
(compiled 2023.03.06 svn.rbb2c1857 for OlexSys, GUI svn.r6748)
;
_audit_update_record
;
2023-03-31 deposited with the CCDC.	2023-04-03 downloaded from the CCDC.
;
_cell_angle_alpha 90
_cell_angle_beta 106.137(7)
_cell_angle_gamma 90
_cell_formula_units_Z 4
_cell_length_a 44.863(14)
_cell_length_b 19.062(5)
_cell_length_c 28.749(9)
_cell_measurement_reflns_used 8286
_cell_measurement_temperature 100.15
_cell_measurement_theta_max 60.7
_cell_measurement_theta_min 18.9
_cell_volume 23617(12)
_computing_cell_refinement 'CrystalClear-SM Expert 2.1 b43, Rigaku 2015'
_computing_data_collection 'CrystalClear-SM Expert 2.1 b43, Rigaku 2015'
_computing_data_reduction 'CrystalClear-SM Expert 2.1 b43, Rigaku 2015'
_computing_molecular_graphics 'Olex2 1.5 (Dolomanov et al., 2009)'
_computing_publication_material 'Olex2 1.5 (Dolomanov et al., 2009)'
_computing_structure_refinement 'SHELXL 2018/3 (Sheldrick, 2015)'
_computing_structure_solution 'SHELXT 2014/5 (Sheldrick, 2014)'
_diffrn_ambient_temperature 100.15
_diffrn_detector_area_resol_mean 13.3333
_diffrn_measured_fraction_theta_full 0.948
_diffrn_measured_fraction_theta_max 0.948
_diffrn_measurement_device_type 'XtaLAB AFC11 (RCD3): quarter-chi single'
_diffrn_measurement_method '\w scans'
_diffrn_radiation_type CuK\a
_diffrn_radiation_wavelength 1.54187
_diffrn_reflns_av_R_equivalents 0.1260
_diffrn_reflns_av_unetI/netI 0.0914
_diffrn_reflns_Laue_measured_fraction_full 0.948
_diffrn_reflns_Laue_measured_fraction_max 0.948
_diffrn_reflns_limit_h_max 44
_diffrn_reflns_limit_h_min -44
_diffrn_reflns_limit_k_max 19
_diffrn_reflns_limit_k_min -18
_diffrn_reflns_limit_l_max 27
_diffrn_reflns_limit_l_min -28
_diffrn_reflns_number 90366
_diffrn_reflns_point_group_measured_fraction_full 0.948
_diffrn_reflns_point_group_measured_fraction_max 0.948
_diffrn_reflns_theta_full 50.438
_diffrn_reflns_theta_max 50.438
_diffrn_reflns_theta_min 2.535
_exptl_absorpt_coefficient_mu 1.956
_exptl_absorpt_correction_T_max 1.000
_exptl_absorpt_correction_T_min 0.831
_exptl_absorpt_correction_type multi-scan
_exptl_absorpt_process_details
;
CrystalClear-SM Expert 2.1 b43 (Rigaku, 2015)
;
_exptl_crystal_colour yellow
_exptl_crystal_colour_primary yellow
_exptl_crystal_density_diffrn 1.274
_exptl_crystal_density_method 'not measured'
_exptl_crystal_description Prism
_exptl_crystal_F_000 9472
_exptl_crystal_recrystallization_method 'diffusion of n-hexane to a filtered solution of the complex in chloroform'
_exptl_crystal_size_max 0.2
_exptl_crystal_size_mid 0.08
_exptl_crystal_size_min 0.03
_refine_diff_density_max 1.076
_refine_diff_density_min -0.793
_refine_diff_density_rms 0.149
_refine_ls_extinction_method none
_refine_ls_goodness_of_fit_ref 1.673
_refine_ls_hydrogen_treatment constr
_refine_ls_matrix_type full
_refine_ls_number_parameters 1888
_refine_ls_number_reflns 23448
_refine_ls_number_restraints 358
_refine_ls_restrained_S_all 1.664
_refine_ls_R_factor_all 0.2416
_refine_ls_R_factor_gt 0.1931
_refine_ls_shift/su_max 0.001
_refine_ls_shift/su_mean 0.000
_refine_ls_structure_factor_coef Fsqd
_refine_ls_weighting_details 'w=1/[\s^2^(Fo^2^)+(0.2000P)^2^] where P=(Fo^2^+2Fc^2^)/3'
_refine_ls_weighting_scheme calc
_refine_ls_wR_factor_gt 0.4720
_refine_ls_wR_factor_ref 0.5113
_reflns_Friedel_coverage 0.000
_reflns_number_gt 13209
_reflns_number_total 23448
_reflns_threshold_expression 'I > 2\s(I)'
_cod_data_source_file d3cc00866e2.cif
_cod_data_source_block q8_na_q8
_cod_depositor_comments 'Adding full bibliography for 7131515--7131517.cif.'
_cod_database_code 7131517
_shelx_shelxl_version_number 2018/3
_shelx_space_group_comment
;
The symmetry employed for this shelxl refinement is uniquely defined
by the following loop, which should always be used as a source of
symmetry information in preference to the above space-group names.
They are only intended as comments.
;
_shelx_estimated_absorpt_t_max 0.944
_shelx_estimated_absorpt_t_min 0.696
_olex2_refinement_description
;
1. Fixed Uiso
 At 1.2 times of:
  All C(H) groups, All N(H) groups
2. Restrained distances
 C1_1-C2_1
 C1_2-C2_2
 C1_3-C2_3
 C1_4-C2_4
 C1_5-C2_5
 C1_6-C2_6
 C1_7-C2_7
 C1_8-C2_8
 C1_9-C2_9
 C1_10-C2_10
 C1_11-C2_11
 C1_12-C2_12
 C1_13-C2_13
 C1_14-C2_14
 C1_15-C2_15
 C1_16-C2_16
 1.51 with sigma of 0.001
 C2_1-C3_1 = C2_1-C4_1
 C2_2-C3_2 = C2_2-C4_2
 C2_3-C3_3 = C2_3-C4_3
 C2_4-C3_4 = C2_4-C4_4
 C2_5-C3_5 = C2_5-C4_5
 C2_6-C3_6 = C2_6-C4_6
 C2_7-C3_7 = C2_7-C4_7
 C2_8-C3_8 = C2_8-C4_8
 C2_9-C3_9 = C2_9-C4_9
 C2_10-C3_10 = C2_10-C4_10
 C2_11-C3_11 = C2_11-C4_11
 C2_12-C3_12 = C2_12-C4_12
 C2_13-C3_13 = C2_13-C4_13
 C2_14-C3_14 = C2_14-C4_14
 C2_15-C3_15 = C2_15-C4_15
 C2_16-C3_16 = C2_16-C4_16
 1.51 with sigma of 0.001
 C3_1-C4_1
 C3_2-C4_2
 C3_3-C4_3
 C3_4-C4_4
 C3_5-C4_5
 C3_6-C4_6
 C3_7-C4_7
 C3_8-C4_8
 C3_9-C4_9
 C3_10-C4_10
 C3_11-C4_11
 C3_12-C4_12
 C3_13-C4_13
 C3_14-C4_14
 C3_15-C4_15
 C3_16-C4_16
 2.5 with sigma of 0.02
 O1_1-C1_1
 O1_2-C1_2
 O1_3-C1_3
 O1_4-C1_4
 O1_5-C1_5
 O1_6-C1_6
 O1_7-C1_7
 O1_8-C1_8
 O1_9-C1_9
 O1_10-C1_10
 O1_11-C1_11
 O1_12-C1_12
 O1_13-C1_13
 O1_14-C1_14
 O1_15-C1_15
 O1_16-C1_16
 1.41 with sigma of 0.01
 C211_11-C1_11
 1.51 with sigma of 0.02
 C211_11-C411_11
 1.51 with sigma of 0.02
 C311_11-C211_11
 1.51 with sigma of 0.02
 C311_11-C411_11
 2.5 with sigma of 0.02
3. Rigid bond restraints
 N5C, C20C, O4C
 with sigma for 1-2 distances of 0.01 and sigma for 1-3 distances of 0.01
 N11A, C50A, O7A
 with sigma for 1-2 distances of 0.01 and sigma for 1-3 distances of 0.01
 N13A, C60A, O8A
 with sigma for 1-2 distances of 0.01 and sigma for 1-3 distances of 0.01
 C75A, C79A, N16A, C78A, C77A, C76A, C74A, C73A, C72A, C71A
 with sigma for 1-2 distances of 0.01 and sigma for 1-3 distances of 0.01
 C2A, N2A, C7A, C9A, C4A, C5A, C6A, C3A, C8A, C1A
 with sigma for 1-2 distances of 0.01 and sigma for 1-3 distances of 0.01
 C59C, C56C, C58C, C52C, C54C, C53C, C57C, C55C, N12C, C51C
 with sigma for 1-2 distances of 0.01 and sigma for 1-3 distances of 0.01
 C25A, C27A, N6A, C23A, C21A, C22A, C28A, C29A, C26A, C24A
 with sigma for 1-2 distances of 0.01 and sigma for 1-3 distances of 0.01
 C39C, C36C, C38C, C32C, C34C, C33C, C37C, C35C, N8C, C31C
 with sigma for 1-2 distances of 0.01 and sigma for 1-3 distances of 0.01
 C33A, C31A, C39A, C34A, C32A, C35A, N8A, C38A, C37A, C36A
 with sigma for 1-2 distances of 0.01 and sigma for 1-3 distances of 0.01
 C49A, C41A, C43A, C46A, C48A, C47A, C42A, N10A, C44A, C45A
 with sigma for 1-2 distances of 0.01 and sigma for 1-3 distances of 0.01
 C72C, C71C, C73C, C79C, C74C, C75C
 with sigma for 1-2 distances of 0.01 and sigma for 1-3 distances of 0.01
 C69A, C61A, C63A, C66A, C68A, C67A, C62A, N14A, C64A, C65A
 with sigma for 1-2 distances of 0.01 and sigma for 1-3 distances of 0.01
 N3C, C10C, O3C
 with sigma for 1-2 distances of 0.01 and sigma for 1-3 distances of 0.01
 C25C, N6C, C26C, C21C, C23C, C22C, C27C, C24C, C0AA, C29C
 with sigma for 1-2 distances of 0.01 and sigma for 1-3 distances of 0.01
 C17A, C11A, C13A, N4A, C15A, C19A, C14A, C16A, C12A, C18A
 with sigma for 1-2 distances of 0.01 and sigma for 1-3 distances of 0.01
4. Uiso/Uaniso restraints and constraints
Uiso(O1_12) = Uiso(C2_12) = Uiso(C1_12) = Uiso(C4_12) = Uiso(C3_12)
Uanis(N12A) = Uanis(C58A) = Uanis(C57A) = Uanis(C56A) = Uanis(C55A) =
Uanis(C59A) = Uanis(C51A) = Uanis(C52A) = Uanis(C53A) = Uanis(C54A)
Uanis(N4C) = Uanis(C19C) = Uanis(C11C) = Uanis(C12C) = Uanis(C13C) =
Uanis(C14C) = Uanis(C15C) = Uanis(C16C) = Uanis(C17C) = Uanis(C18C)
Uiso(O1_13) = Uiso(C1_13) = Uiso(C2_13) = Uiso(C3_13) = Uiso(C4_13)
Uiso(C1_2) = Uiso(O1_2) = Uiso(C2_2) = Uiso(C3_2) = Uiso(C4_2)
Uanis(N1A) = Uanis(O1A) = Uanis(O2A)
5. Others
 Sof(C311)=Sof(C211)=Sof(C411)=1-FVAR(1)
 Sof(C2)=Sof(C4)=Sof(C3)=FVAR(1)
6.a Aromatic/amide H refined with riding coordinates:
 C7A(H7A), C2A(H2A), C3A(H3A), C4A(H4A), N3A(H3AA), C17A(H17A), C12A(H12A),
 C13A(H13A), C14A(H14A), N5A(H5A), C27A(H27A), C22A(H22A), C23A(H23A),
 C24A(H24A), N7A(H7AA), C37A(H37A), C32A(H32A), C33A(H33A), C34A(H34A),
 N9A(H9A), C47A(H47A), C42A(H42A), C43A(H43A), C44A(H44A), N11A(H11A),
 C57A(H57A), C52A(H52A), C53A(H53A), C54A(H54A), N13A(H13B), C67A(H67A),
 C62A(H62A), C63A(H63A), C64A(H64A), N15A(H15A), C77A(H77A), C72A(H72A),
 C73A(H73A), C74A(H74A), C2C(H2C), C3C(H3C), C4C(H4C), C7C(H7C), C12C(H12C),
 C13C(H13C), C14C(H14C), C17C(H17C), C22C(H22C), C23C(H23C), C24C(H24C),
 C26C(H26C), C32C(H32C), C33C(H33C), C34C(H34C), C37C(H37C), C42C(H42C),
 C43C(H43C), C44C(H44C), C47C(H47C), C52C(H52C), C53C(H53C), C54C(H54C),
 C57C(H57C), C62C(H62C), C63C(H63C), C64C(H64C), C67C(H67C), C72C(H72C),
 C73C(H73C), C74C(H74C), C77C(H77C), N3C(H3CA), N5C(H5C), N7C(H7CA), N9C(H9C),
 N11C(H11C), N13C(H13D), N15C(H15C)
6.b Naphthalene refined as free rotating group:
 N2A(C8A,C7A,C6A,C5A,C9A,C1A,C2A,C3A,C4A), N4A(C18A,C17A,C16A,C15A,C19A,C11A,
 C12A,C13A,C14A), N6A(C28A,C27A,C26A,C25A,C29A,C21A,C22A,C23A,C24A), N8A(C38A,
 C37A,C36A,C35A,C39A,C31A,C32A,C33A,C34A), N10A(C48A,C47A,C46A,C45A,C49A,C41A,
 C42A,C43A,C44A), N12A(C58A,C57A,C56A,C55A,C59A,C51A,C52A,C53A,C54A), N14A(C68A,
 C67A,C66A,C65A,C69A,C61A,C62A,C63A,C64A), N16A(C78A,C77A,C76A,C75A,C79A,C71A,
 C72A,C73A,C74A), C1C(C2C,C3C,C4C,C5C,C9C,N2C,C8C,C7C,C6C), C11C(C12C,C13C,C14C,
 C15C,C19C,N4C,C18C,C17C,C16C), C21C(C22C,C23C,C24C,C25C,C29C,N6C,C27C,C26C,
 C0AA), C31C(C32C,C33C,C34C,C35C,C39C,N8C,C38C,C37C,C36C), C41C(C42C,C43C,C44C,
 C45C,C49C,N10C,C48C,C47C,C46C), C51C(C52C,C53C,C54C,C55C,C59C,N12C,C58C,C57C,
 C56C), C61C(C62C,C63C,C64C,C65C,C69C,N14C,C68C,C67C,C66C)
;
_olex2_submission_special_instructions 'No special instructions were received'

loop_
_space_group_symop_operation_xyz
'x, y, z'
'-x, y+1/2, -z+1/2'
'-x, -y, -z'
'x, -y-1/2, z-1/2'

loop_
_atom_site_label
_atom_site_type_symbol
_atom_site_fract_x
_atom_site_fract_y
_atom_site_fract_z
_atom_site_U_iso_or_equiv
_atom_site_adp_type
_atom_site_occupancy
_atom_site_site_symmetry_order
_atom_site_calc_flag
_atom_site_refinement_flags_posn
_atom_site_refinement_flags_adp
_atom_site_refinement_flags_occupancy
_atom_site_disorder_assembly
_atom_site_disorder_group
Na1 Na 0.24732(9) 0.5139(2) 0.24786(16) 0.0776(13) Uani 1 1 d . . . . .
Na2 Na 0.23168(11) 0.6713(3) 0.3014(2) 0.1064(17) Uani 1 1 d . . . . .
O1W O 0.2402(2) 0.7840(6) 0.2745(5) 0.139(4) Uani 1 1 d . . . . .
O2W O 0.2420(2) 0.6703(6) 0.3860(4) 0.128(3) Uani 1 1 d . . . . .
C10A C 0.4705(3) 0.6613(11) 0.4302(6) 0.085(4) Uani 1 1 d . . . . .
C20A C 0.4577(3) 0.3809(10) 0.3420(5) 0.079(4) Uani 1 1 d . . . . .
C30A C 0.4131(3) 0.6757(10) 0.2921(6) 0.087(4) Uani 1 1 d . . . . .
C40A C 0.3847(2) 0.4225(7) 0.4010(6) 0.061(3) Uani 1 1 d . . . . .
C50A C 0.3631(2) 0.5065(7) 0.1878(5) 0.064(3) Uani 1 1 d . U . . .
C60A C 0.3099(3) 0.6137(9) 0.3451(6) 0.107(5) Uani 1 1 d . U . . .
C70A C 0.2999(3) 0.3559(9) 0.2201(5) 0.075(4) Uani 1 1 d . . . . .
C80A C 0.2569(3) 0.6604(8) 0.2057(6) 0.074(4) Uani 1 1 d . . . . .
N1A N 0.5253(6) 0.5468(14) 0.3219(9) 0.206(4) Uani 1 1 d . . . . .
N2A N 0.49324(16) 0.6409(4) 0.3648(2) 0.100(3) Uani 1 1 d G U . . .
C8A C 0.47844(16) 0.6880(5) 0.3879(3) 0.093(4) Uani 1 1 d G U . . .
C7A C 0.47177(17) 0.7555(5) 0.3697(3) 0.126(4) Uani 1 1 d G U . . .
H7A H 0.461650 0.787686 0.385443 0.151 Uiso 1 1 calc R U . . .
C6A C 0.47989(18) 0.7759(4) 0.3284(4) 0.133(5) Uani 1 1 d G U . . .
C5A C 0.49469(14) 0.7288(4) 0.3053(3) 0.133(5) Uani 1 1 d G U . . .
C9A C 0.50137(13) 0.6613(4) 0.3235(2) 0.105(4) Uani 1 1 d G U . . .
C1A C 0.51617(19) 0.6141(4) 0.3005(3) 0.117(4) Uani 1 1 d G U . . .
C2A C 0.5243(2) 0.6345(6) 0.2592(3) 0.151(6) Uani 1 1 d G U . . .
H2A H 0.534409 0.602333 0.243435 0.181 Uiso 1 1 calc R U . . .
C3A C 0.5176(2) 0.7020(7) 0.2410(3) 0.165(7) Uani 1 1 d G U . . .
H3A H 0.523176 0.715975 0.212797 0.198 Uiso 1 1 calc R U . . .
C4A C 0.5028(2) 0.7492(5) 0.2641(3) 0.157(6) Uani 1 1 d G U . . .
H4A H 0.498259 0.795291 0.251631 0.188 Uiso 1 1 calc R U . . .
N3A N 0.46800(19) 0.5913(7) 0.4304(4) 0.079(3) Uani 1 1 d . . . . .
H3AA H 0.470779 0.569678 0.404903 0.095 Uiso 1 1 calc R U . . .
N4A N 0.46146(11) 0.4591(4) 0.40614(17) 0.066(2) Uani 1 1 d G U . . .
C18A C 0.46058(12) 0.3887(4) 0.3932(2) 0.070(3) Uani 1 1 d G U . . .
C17A C 0.45901(14) 0.3371(3) 0.4266(3) 0.080(3) Uani 1 1 d G U . . .
H17A H 0.458411 0.289025 0.417741 0.097 Uiso 1 1 calc R U . . .
C16A C 0.45830(14) 0.3559(3) 0.4730(2) 0.082(3) Uani 1 1 d G U . . .
C15A C 0.45917(9) 0.4263(3) 0.48596(17) 0.075(3) Uani 1 1 d G U . . .
C19A C 0.46075(8) 0.4779(3) 0.45253(18) 0.068(3) Uani 1 1 d G U . . .
C11A C 0.46162(13) 0.5483(3) 0.4655(2) 0.079(3) Uani 1 1 d G U . . .
C12A C 0.46091(14) 0.5671(4) 0.5119(3) 0.090(4) Uani 1 1 d G U . . .
H12A H 0.461509 0.615188 0.520750 0.108 Uiso 1 1 calc R U . . .
C13A C 0.45934(13) 0.5155(5) 0.5453(2) 0.092(4) Uani 1 1 d G U . . .
H13A H 0.458854 0.528398 0.577023 0.110 Uiso 1 1 calc R U . . .
C14A C 0.45847(13) 0.4452(4) 0.53235(17) 0.079(3) Uani 1 1 d G U . . .
H14A H 0.457388 0.409919 0.555199 0.094 Uiso 1 1 calc R U . . .
N5A N 0.4484(2) 0.4365(6) 0.3132(4) 0.076(3) Uani 1 1 d . . . . .
H5A H 0.443144 0.473852 0.327008 0.091 Uiso 1 1 calc R U . . .
N6A N 0.43219(13) 0.5614(3) 0.27723(19) 0.071(2) Uani 1 1 d G U . . .
C28A C 0.42698(14) 0.6305(3) 0.2616(3) 0.079(3) Uani 1 1 d G U . . .
C27A C 0.43046(16) 0.6499(3) 0.2168(3) 0.097(4) Uani 1 1 d G U . . .
H27A H 0.426904 0.697160 0.206182 0.116 Uiso 1 1 calc R U . . .
C26A C 0.43914(16) 0.6003(4) 0.1876(2) 0.107(4) Uani 1 1 d G U . . .
C25A C 0.44434(11) 0.5312(4) 0.20325(17) 0.100(4) Uani 1 1 d G U . . .
C29A C 0.44086(9) 0.5117(3) 0.24804(17) 0.071(3) Uani 1 1 d G U . . .
C21A C 0.44607(15) 0.4426(3) 0.2636(2) 0.084(3) Uani 1 1 d G U . . .
C22A C 0.45474(17) 0.3930(3) 0.2344(3) 0.106(4) Uani 1 1 d G U . . .
H22A H 0.458298 0.345809 0.245104 0.127 Uiso 1 1 calc R U . . .
C23A C 0.45822(17) 0.4125(5) 0.1897(3) 0.120(5) Uani 1 1 d G U . . .
H23A H 0.464149 0.378600 0.169699 0.144 Uiso 1 1 calc R U . . .
C24A C 0.45302(16) 0.4816(5) 0.1741(2) 0.125(5) Uani 1 1 d G U . . .
H24A H 0.455392 0.494918 0.143439 0.150 Uiso 1 1 calc R U . . .
N7A N 0.40464(19) 0.6411(6) 0.3287(4) 0.083(3) Uani 1 1 d . . . . .
H7AA H 0.406578 0.595177 0.328911 0.099 Uiso 1 1 calc R U . . .
N8A N 0.39024(12) 0.5476(3) 0.3860(2) 0.070(2) Uani 1 1 d G U . . .
C38A C 0.38594(13) 0.4963(3) 0.4179(3) 0.072(3) Uani 1 1 d G U . . .
C37A C 0.38040(15) 0.5155(4) 0.4614(2) 0.089(3) Uani 1 1 d G U . . .
H37A H 0.377461 0.480461 0.483178 0.107 Uiso 1 1 calc R U . . .
C36A C 0.37916(15) 0.5861(4) 0.4730(2) 0.102(4) Uani 1 1 d G U . . .
C35A C 0.38346(11) 0.6373(3) 0.4411(2) 0.097(4) Uani 1 1 d G U . . .
C39A C 0.38900(9) 0.6181(3) 0.39761(19) 0.072(3) Uani 1 1 d G U . . .
C31A C 0.39330(15) 0.6694(4) 0.3657(2) 0.082(3) Uani 1 1 d G U . . .
C32A C 0.39206(17) 0.7399(3) 0.3773(3) 0.117(5) Uani 1 1 d G U . . .
H32A H 0.394999 0.775005 0.355530 0.141 Uiso 1 1 calc R U . . .
C33A C 0.38652(17) 0.7592(3) 0.4208(4) 0.120(5) Uani 1 1 d G U . . .
H33A H 0.385677 0.807382 0.428744 0.145 Uiso 1 1 calc R U . . .
C34A C 0.38222(16) 0.7079(4) 0.4527(3) 0.123(5) Uani 1 1 d G U . . .
H34A H 0.378438 0.721026 0.482426 0.148 Uiso 1 1 calc R U . . .
N9A N 0.38246(18) 0.4166(5) 0.3527(3) 0.065(2) Uani 1 1 d . . . . .
H9A H 0.380675 0.455801 0.336018 0.078 Uiso 1 1 calc R U . . .
N10A N 0.37349(12) 0.4273(2) 0.2568(2) 0.062(2) Uani 1 1 d G U . . .
C48A C 0.36994(13) 0.4352(3) 0.2075(2) 0.073(3) Uani 1 1 d G U . . .
C47A C 0.37212(14) 0.3771(4) 0.17941(17) 0.081(3) Uani 1 1 d G U . . .
H47A H 0.369691 0.382500 0.145707 0.097 Uiso 1 1 calc R U . . .
C46A C 0.37785(14) 0.3111(3) 0.20061(18) 0.082(3) Uani 1 1 d G U . . .
C45A C 0.38140(10) 0.3032(2) 0.24992(18) 0.076(3) Uani 1 1 d G U . . .
C49A C 0.37922(8) 0.3613(2) 0.27803(17) 0.065(3) Uani 1 1 d G U . . .
C41A C 0.38278(13) 0.3534(3) 0.32734(17) 0.060(3) Uani 1 1 d G U . . .
C42A C 0.38851(14) 0.2874(4) 0.3485(2) 0.072(3) Uani 1 1 d G U . . .
H42A H 0.390936 0.282053 0.382241 0.087 Uiso 1 1 calc R U . . .
C43A C 0.39069(15) 0.2294(3) 0.3204(3) 0.084(3) Uani 1 1 d G U . . .
H43A H 0.394608 0.184278 0.334927 0.101 Uiso 1 1 calc R U . . .
C44A C 0.38714(14) 0.2373(2) 0.2711(2) 0.088(3) Uani 1 1 d G U . . .
H44A H 0.388629 0.197565 0.251917 0.105 Uiso 1 1 calc R U . . .
N11A N 0.35489(19) 0.5521(5) 0.2159(4) 0.076(3) Uani 1 1 d . U . . .
H11A H 0.354183 0.536775 0.244475 0.091 Uiso 1 1 calc R U . . .
N12A N 0.33023(14) 0.6236(3) 0.2779(3) 0.1022(17) Uani 1 1 d G . . . .
C58A C 0.31961(15) 0.6590(4) 0.3124(2) 0.1022(17) Uani 1 1 d G . . . .
C57A C 0.31501(16) 0.7311(4) 0.3088(3) 0.1022(17) Uani 1 1 d G . . . .
H57A H 0.307748 0.755310 0.332430 0.123 Uiso 1 1 calc R U . . .
C56A C 0.32103(15) 0.7678(3) 0.2707(3) 0.1022(17) Uani 1 1 d G . . . .
C55A C 0.33166(11) 0.7324(3) 0.2361(2) 0.1022(17) Uani 1 1 d G . . . .
C59A C 0.33626(10) 0.6603(3) 0.2397(2) 0.1022(17) Uani 1 1 d G . . . .
C51A C 0.34688(15) 0.6249(3) 0.2052(3) 0.1022(17) Uani 1 1 d G . . . .
C52A C 0.35290(16) 0.6616(4) 0.1670(3) 0.1022(17) Uani 1 1 d G . . . .
H52A H 0.360164 0.637406 0.143411 0.123 Uiso 1 1 calc R U . . .
C53A C 0.34830(16) 0.7337(4) 0.1634(3) 0.1022(17) Uani 1 1 d G . . . .
H53A H 0.352419 0.758839 0.137305 0.123 Uiso 1 1 calc R U . . .
C54A C 0.33768(15) 0.7692(3) 0.1979(3) 0.1022(17) Uani 1 1 d G . . . .
H54A H 0.334535 0.818450 0.195456 0.123 Uiso 1 1 calc R U . . .
N13A N 0.30958(19) 0.5455(7) 0.3375(4) 0.088(3) Uani 1 1 d . U . . .
H13B H 0.313133 0.533032 0.310050 0.106 Uiso 1 1 calc R U . . .
N14A N 0.30317(13) 0.4219(4) 0.2946(2) 0.082(3) Uani 1 1 d G U . . .
C68A C 0.30366(14) 0.3570(4) 0.2729(2) 0.084(3) Uani 1 1 d G U . . .
C67A C 0.30609(16) 0.2960(4) 0.3002(3) 0.103(4) Uani 1 1 d G U . . .
H67A H 0.306424 0.251569 0.285308 0.124 Uiso 1 1 calc R U . . .
C66A C 0.30802(16) 0.2999(4) 0.3492(3) 0.104(4) Uani 1 1 d G U . . .
C65A C 0.30752(11) 0.3649(4) 0.3709(2) 0.106(4) Uani 1 1 d G U . . .
C69A C 0.30510(9) 0.4259(4) 0.3437(2) 0.089(3) Uani 1 1 d G U . . .
C61A C 0.30461(15) 0.4908(4) 0.3654(3) 0.096(4) Uani 1 1 d G U . . .
C62A C 0.30654(16) 0.4948(6) 0.4144(3) 0.130(5) Uani 1 1 d G U . . .
H62A H 0.306201 0.539189 0.429283 0.156 Uiso 1 1 calc R U . . .
C63A C 0.30896(17) 0.4338(7) 0.4417(2) 0.152(7) Uani 1 1 d G U . . .
H63A H 0.310278 0.436488 0.475217 0.182 Uiso 1 1 calc R U . . .
C64A C 0.30945(16) 0.3688(6) 0.4200(2) 0.142(5) Uani 1 1 d G U . . .
H64A H 0.311108 0.327133 0.438617 0.171 Uiso 1 1 calc R U . . .
N15A N 0.2931(2) 0.4191(6) 0.2003(4) 0.076(3) Uani 1 1 d . . . . .
H15A H 0.289999 0.452116 0.219796 0.092 Uiso 1 1 calc R U . . .
N16A N 0.27482(12) 0.5518(3) 0.17678(19) 0.073(2) Uani 1 1 d G U . . .
C78A C 0.26755(13) 0.6223(3) 0.1679(3) 0.077(3) Uani 1 1 d G U . . .
C77A C 0.26847(15) 0.6523(3) 0.1242(3) 0.090(4) Uani 1 1 d G U . . .
H77A H 0.263502 0.700498 0.118116 0.108 Uiso 1 1 calc R U . . .
C76A C 0.27667(15) 0.6118(3) 0.0895(2) 0.098(4) Uani 1 1 d G U . . .
C75A C 0.28395(10) 0.5413(3) 0.09841(18) 0.085(3) Uani 1 1 d G U . . .
C79A C 0.28302(9) 0.5113(3) 0.14206(17) 0.077(3) Uani 1 1 d G U . . .
C71A C 0.29030(14) 0.4408(3) 0.1510(2) 0.073(3) Uani 1 1 d G U . . .
C72A C 0.29850(15) 0.4003(3) 0.1163(3) 0.085(3) Uani 1 1 d G U . . .
H72A H 0.303467 0.352090 0.122359 0.102 Uiso 1 1 calc R U . . .
C73A C 0.29942(15) 0.4303(4) 0.0726(3) 0.097(4) Uani 1 1 d G U . . .
H73A H 0.305025 0.402592 0.048886 0.116 Uiso 1 1 calc R U . . .
C74A C 0.29215(15) 0.5008(4) 0.0637(2) 0.096(4) Uani 1 1 d G U . . .
H74A H 0.292779 0.521288 0.033863 0.116 Uiso 1 1 calc R U . . .
O1A O 0.5093(4) 0.5058(10) 0.3293(7) 0.206(4) Uani 1 1 d . . . . .
O2A O 0.5535(4) 0.5273(9) 0.3360(7) 0.206(4) Uani 1 1 d . . . . .
O3A O 0.4663(2) 0.7018(6) 0.4611(4) 0.107(3) Uani 1 1 d . . . . .
O4A O 0.4643(2) 0.3233(7) 0.3282(3) 0.105(3) Uani 1 1 d . . . . .
O5A O 0.4099(2) 0.7391(6) 0.2837(4) 0.110(3) Uani 1 1 d . . . . .
O6A O 0.38467(16) 0.3759(5) 0.4291(3) 0.077(2) Uani 1 1 d . . . . .
O7A O 0.36591(18) 0.5165(5) 0.1469(3) 0.093(3) Uani 1 1 d . U . . .
O8A O 0.3030(2) 0.6428(7) 0.3797(5) 0.144(5) Uani 1 1 d . U . . .
O9A O 0.30284(19) 0.3029(6) 0.2011(4) 0.096(3) Uani 1 1 d . . . . .
O10A O 0.2550(2) 0.7261(6) 0.1978(4) 0.112(3) Uani 1 1 d . . . . .
O11A O 0.25121(16) 0.6298(5) 0.2393(4) 0.084(3) Uani 1 1 d . . . . .
C1C C -0.00856(16) 0.3469(4) 0.2283(5) 0.115(6) Uani 1 1 d G . . . .
C2C C -0.01193(17) 0.2991(4) 0.2629(6) 0.131(8) Uani 1 1 d G . . . .
H2C H -0.014609 0.250670 0.255145 0.158 Uiso 1 1 calc R U . . .
C3C C -0.01138(18) 0.3222(5) 0.3090(6) 0.140(8) Uani 1 1 d G . . . .
H3C H -0.013687 0.289471 0.332752 0.168 Uiso 1 1 calc R U . . .
C4C C -0.00747(18) 0.3930(6) 0.3205(4) 0.132(7) Uani 1 1 d G . . . .
H4C H -0.007093 0.408796 0.351976 0.159 Uiso 1 1 calc R U . . .
C5C C -0.00410(12) 0.4409(4) 0.2858(4) 0.099(5) Uani 1 1 d G . . . .
C9C C -0.00465(10) 0.4178(4) 0.2397(4) 0.108(6) Uani 1 1 d G . . . .
N2C N -0.00128(15) 0.4657(6) 0.2050(4) 0.124(5) Uani 1 1 d G . . . .
C8C C 0.00264(16) 0.5365(5) 0.2164(5) 0.121(7) Uani 1 1 d G . . . .
C7C C 0.00319(17) 0.5596(4) 0.2625(5) 0.113(6) Uani 1 1 d G . . . .
H7C H 0.005864 0.608034 0.270325 0.135 Uiso 1 1 calc R U . . .
C6C C -0.00018(17) 0.5118(4) 0.2972(4) 0.143(9) Uani 1 1 d G . . . .
C10C C 0.0077(3) 0.5810(10) 0.1772(9) 0.115(5) Uani 1 1 d . U . . .
C11C C 0.01800(14) 0.5865(4) 0.0955(3) 0.114(2) Uani 1 1 d G . . . .
C12C C 0.01072(15) 0.6562(4) 0.0833(3) 0.114(2) Uani 1 1 d G . . . .
H12C H 0.003077 0.685362 0.104170 0.136 Uiso 1 1 calc R U . . .
C13C C 0.01462(15) 0.6832(3) 0.0404(3) 0.114(2) Uani 1 1 d G . . . .
H13C H 0.009649 0.730886 0.032075 0.136 Uiso 1 1 calc R U . . .
C14C C 0.02581(15) 0.6406(3) 0.0098(3) 0.114(2) Uani 1 1 d G . . . .
H14C H 0.028477 0.659059 -0.019427 0.136 Uiso 1 1 calc R U . . .
C15C C 0.03309(10) 0.5709(3) 0.0221(2) 0.114(2) Uani 1 1 d G . . . .
C19C C 0.02919(10) 0.5438(3) 0.0649(2) 0.114(2) Uani 1 1 d G . . . .
N4C N 0.03646(14) 0.4741(3) 0.0771(3) 0.114(2) Uani 1 1 d G . . . .
C18C C 0.04765(14) 0.4315(3) 0.0465(3) 0.114(2) Uani 1 1 d G . . . .
C17C C 0.05155(15) 0.4585(4) 0.0037(3) 0.114(2) Uani 1 1 d G . . . .
H17C H 0.059196 0.429330 -0.017194 0.136 Uiso 1 1 calc R U . . .
C16C C 0.04427(14) 0.5282(4) -0.0085(2) 0.114(2) Uani 1 1 d G . . . .
C20C C 0.0564(3) 0.3604(8) 0.0628(6) 0.087(4) Uani 1 1 d . U . . .
C21C C 0.06801(15) 0.2900(4) 0.1381(2) 0.087(3) Uani 1 1 d G U . . .
C22C C 0.06831(17) 0.2229(5) 0.1194(3) 0.098(4) Uani 1 1 d G U . . .
H22C H 0.067646 0.216674 0.086369 0.118 Uiso 1 1 calc R U . . .
C23C C 0.06957(17) 0.1647(4) 0.1491(3) 0.110(4) Uani 1 1 d G U . . .
H23C H 0.069778 0.118828 0.136343 0.132 Uiso 1 1 calc R U . . .
C24C C 0.07054(16) 0.1738(3) 0.1975(3) 0.103(4) Uani 1 1 d G U . . .
H24C H 0.071407 0.134054 0.217776 0.124 Uiso 1 1 calc R U . . .
C25C C 0.07024(11) 0.2409(3) 0.2162(2) 0.092(3) Uani 1 1 d G U . . .
C29C C 0.06898(10) 0.2991(3) 0.1865(2) 0.080(3) Uani 1 1 d G U . . .
N6C N 0.06868(14) 0.3662(3) 0.2052(3) 0.086(3) Uani 1 1 d G U . . .
C27C C 0.06964(14) 0.3753(4) 0.2536(3) 0.094(4) Uani 1 1 d G U . . .
C26C C 0.07091(16) 0.3172(5) 0.2832(2) 0.097(4) Uani 1 1 d G U . . .
H26C H 0.071573 0.323346 0.316298 0.116 Uiso 1 1 calc R U . . .
C0AA C 0.07121(16) 0.2500(4) 0.2646(2) 0.102(4) Uani 1 1 d G U . . .
C30C C 0.0740(3) 0.4478(8) 0.2740(8) 0.090(4) Uani 1 1 d . . . . .
C31C C 0.08346(14) 0.5675(4) 0.2458(3) 0.092(4) Uani 1 1 d G U . . .
C32C C 0.07751(16) 0.6061(6) 0.2833(3) 0.113(4) Uani 1 1 d G U . . .
H32C H 0.073823 0.582671 0.310339 0.135 Uiso 1 1 calc R U . . .
C33C C 0.07696(16) 0.6789(6) 0.2812(3) 0.134(5) Uani 1 1 d G U . . .
H33C H 0.072901 0.705320 0.306786 0.161 Uiso 1 1 calc R U . . .
C34C C 0.08236(16) 0.7132(4) 0.2416(3) 0.122(5) Uani 1 1 d G U . . .
H34C H 0.081987 0.762978 0.240173 0.146 Uiso 1 1 calc R U . . .
C35C C 0.08831(11) 0.6746(3) 0.2042(3) 0.119(4) Uani 1 1 d G U . . .
C39C C 0.08886(9) 0.6017(3) 0.2063(2) 0.085(3) Uani 1 1 d G U . . .
N8C N 0.09480(13) 0.5631(3) 0.1688(3) 0.083(3) Uani 1 1 d G U . . .
C38C C 0.10020(14) 0.5974(4) 0.1292(2) 0.085(3) Uani 1 1 d G U . . .
C37C C 0.09965(16) 0.6702(5) 0.1271(3) 0.112(4) Uani 1 1 d G U . . .
H37C H 0.103340 0.693624 0.100085 0.135 Uiso 1 1 calc R U . . .
C36C C 0.09371(17) 0.7088(3) 0.1646(3) 0.128(5) Uani 1 1 d G U . . .
C40C C 0.1103(3) 0.5558(9) 0.0965(6) 0.085(4) Uani 1 1 d . . . . .
C41C C 0.13037(15) 0.4371(4) 0.0842(4) 0.094(5) Uani 1 1 d G . . . .
C42C C 0.13089(17) 0.4447(7) 0.0363(4) 0.099(5) Uani 1 1 d G . . . .
H42C H 0.126024 0.488704 0.020509 0.119 Uiso 1 1 calc R U . . .
C43C C 0.13851(18) 0.3879(8) 0.0115(3) 0.134(7) Uani 1 1 d G . . . .
H43C H 0.138862 0.393049 -0.021168 0.161 Uiso 1 1 calc R U . . .
C44C C 0.14563(17) 0.3235(7) 0.0346(3) 0.117(6) Uani 1 1 d G . . . .
H44C H 0.150839 0.284635 0.017722 0.141 Uiso 1 1 calc R U . . .
C45C C 0.14511(12) 0.3159(5) 0.0825(3) 0.093(4) Uani 1 1 d G . . . .
C49C C 0.13749(9) 0.3727(4) 0.1073(3) 0.077(4) Uani 1 1 d G . . . .
N10C N 0.13698(13) 0.3651(4) 0.1551(3) 0.078(3) Uani 1 1 d G . . . .
C48C C 0.14409(14) 0.3007(5) 0.1782(3) 0.083(4) Uani 1 1 d G . . . .
C47C C 0.15172(16) 0.2439(4) 0.1535(4) 0.090(4) Uani 1 1 d G . . . .
H47C H 0.156579 0.199896 0.169253 0.108 Uiso 1 1 calc R U . . .
C46C C 0.15223(16) 0.2515(4) 0.1056(4) 0.104(5) Uani 1 1 d G . . . .
C50C C 0.1469(3) 0.2957(10) 0.2302(5) 0.076(4) Uani 1 1 d . . . . .
C51C C 0.14940(14) 0.3801(3) 0.2978(2) 0.076(3) Uani 1 1 d G U . . .
C52C C 0.14497(16) 0.3349(3) 0.3332(3) 0.096(4) Uani 1 1 d G U . . .
H52C H 0.142675 0.285956 0.326919 0.115 Uiso 1 1 calc R U . . .
C53C C 0.14390(17) 0.3612(4) 0.3778(3) 0.113(4) Uani 1 1 d G U . . .
H53C H 0.140879 0.330262 0.401999 0.135 Uiso 1 1 calc R U . . .
C54C C 0.14726(16) 0.4328(4) 0.3870(2) 0.098(4) Uani 1 1 d G U . . .
H54C H 0.146533 0.450762 0.417479 0.118 Uiso 1 1 calc R U . . .
C55C C 0.15169(10) 0.4780(3) 0.35159(17) 0.083(3) Uani 1 1 d G U . . .
C59C C 0.15275(9) 0.4517(3) 0.30700(17) 0.071(3) Uani 1 1 d G U . . .
N12C N 0.15718(12) 0.4970(3) 0.27159(17) 0.067(2) Uani 1 1 d G U . . .
C58C C 0.16054(13) 0.5686(3) 0.2808(2) 0.064(3) Uani 1 1 d G U . . .
C57C C 0.15947(14) 0.5949(3) 0.3254(3) 0.080(3) Uani 1 1 d G U . . .
H57C H 0.161767 0.643798 0.331666 0.096 Uiso 1 1 calc R U . . .
C56C C 0.15505(14) 0.5496(3) 0.3608(2) 0.081(3) Uani 1 1 d G U . . .
C60C C 0.1704(2) 0.6101(8) 0.2460(5) 0.062(3) Uani 1 1 d . . . . .
C61C C 0.18336(13) 0.5998(4) 0.1680(3) 0.081(4) Uani 1 1 d G . . . .
C62C C 0.17635(15) 0.6669(4) 0.1491(4) 0.096(5) Uani 1 1 d G . . . .
H62C H 0.169637 0.701832 0.167522 0.115 Uiso 1 1 calc R U . . .
C63C C 0.17914(16) 0.6828(4) 0.1033(4) 0.093(4) Uani 1 1 d G . . . .
H63C H 0.174349 0.728662 0.090455 0.111 Uiso 1 1 calc R U . . .
C64C C 0.18896(16) 0.6317(4) 0.0764(3) 0.108(6) Uani 1 1 d G . . . .
H64C H 0.190874 0.642602 0.045133 0.130 Uiso 1 1 calc R U . . .
C65C C 0.19598(11) 0.5646(4) 0.0953(2) 0.074(3) Uani 1 1 d G . . . .
C69C C 0.19318(9) 0.5487(4) 0.14106(19) 0.073(3) Uani 1 1 d G . . . .
N14C N 0.20020(13) 0.4817(4) 0.1599(2) 0.069(3) Uani 1 1 d G . . . .
C68C C 0.21001(14) 0.4305(4) 0.1330(3) 0.070(3) Uani 1 1 d G . . . .
C67C C 0.21281(15) 0.4465(5) 0.0872(3) 0.091(4) Uani 1 1 d G . . . .
H67C H 0.219522 0.411527 0.068814 0.109 Uiso 1 1 calc R U . . .
C66C C 0.20580(15) 0.5135(5) 0.0684(2) 0.099(5) Uani 1 1 d G . . . .
C70C C 0.2203(3) 0.3622(11) 0.1571(5) 0.087(4) Uani 1 1 d . . . . .
C71C C 0.2246(3) 0.3131(8) 0.2403(5) 0.075(3) Uani 1 1 d . U . . .
C72C C 0.2264(3) 0.2427(7) 0.2325(5) 0.087(3) Uani 1 1 d . U . . .
H72C H 0.224596 0.225943 0.200758 0.104 Uiso 1 1 calc R U . . .
C73C C 0.2308(3) 0.1957(8) 0.2704(6) 0.097(4) Uani 1 1 d . U . . .
H73C H 0.233562 0.147276 0.264968 0.117 Uiso 1 1 calc R U . . .
C74C C 0.2313(3) 0.2182(9) 0.3155(6) 0.095(4) Uani 1 1 d . U . . .
H74C H 0.232744 0.184583 0.340475 0.114 Uiso 1 1 calc R U . . .
C75C C 0.2296(3) 0.2894(9) 0.3262(6) 0.085(3) Uani 1 1 d . U . . .
C76C C 0.2308(3) 0.3170(9) 0.3704(5) 0.080(4) Uani 1 1 d . . . . .
C77C C 0.2294(3) 0.3859(11) 0.3768(5) 0.086(4) Uani 1 1 d . . . . .
H77C H 0.229387 0.404322 0.407470 0.103 Uiso 1 1 calc R U . . .
C78C C 0.2280(3) 0.4309(9) 0.3376(7) 0.084(4) Uani 1 1 d . . . . .
C79C C 0.2267(2) 0.3394(9) 0.2873(5) 0.074(3) Uani 1 1 d . U . . .
C80C C 0.2286(3) 0.5096(11) 0.3438(6) 0.087(5) Uani 1 1 d . . . . .
N1C N -0.0115(3) 0.3214(7) 0.1778(8) 0.127(6) Uani 1 1 d . . . . .
N3C N 0.0130(2) 0.5537(6) 0.1359(6) 0.106(4) Uani 1 1 d . U . . .
H3CA H 0.013298 0.507528 0.134888 0.127 Uiso 1 1 calc R U . . .
N5C N 0.0596(2) 0.3519(6) 0.1111(4) 0.085(3) Uani 1 1 d . U . . .
H5C H 0.055939 0.388987 0.126906 0.101 Uiso 1 1 calc R U . . .
N7C N 0.0800(2) 0.4951(7) 0.2400(4) 0.094(3) Uani 1 1 d . . . . .
H7CA H 0.081780 0.477261 0.212690 0.113 Uiso 1 1 calc R U . . .
N9C N 0.1185(2) 0.4895(7) 0.1117(4) 0.086(3) Uani 1 1 d . . . . .
H9C H 0.116595 0.476981 0.140172 0.103 Uiso 1 1 calc R U . . .
N11C N 0.14793(18) 0.3620(6) 0.2506(4) 0.072(3) Uani 1 1 d . . . . .
H11C H 0.147631 0.397303 0.230737 0.086 Uiso 1 1 calc R U . . .
N13C N 0.17559(18) 0.5754(5) 0.2089(4) 0.070(3) Uani 1 1 d . . . . .
H13D H 0.173884 0.529555 0.210399 0.084 Uiso 1 1 calc R U . . .
N15C N 0.2185(2) 0.3649(5) 0.2049(4) 0.077(3) Uani 1 1 d . . . . .
H15C H 0.212594 0.405507 0.213953 0.092 Uiso 1 1 calc R U . . .
N16C N 0.22708(18) 0.4095(7) 0.2941(4) 0.074(3) Uani 1 1 d . . . . .
O1C O -0.0300(3) 0.2702(6) 0.1654(6) 0.166(5) Uani 1 1 d . . . . .
O2C O 0.0019(2) 0.3442(6) 0.1526(6) 0.139(5) Uani 1 1 d . . . . .
O3C O 0.0063(2) 0.6462(5) 0.1843(5) 0.127(4) Uani 1 1 d . U . . .
O4C O 0.0597(2) 0.3172(6) 0.0341(3) 0.105(3) Uani 1 1 d . U . . .
O5C O 0.0701(2) 0.4593(7) 0.3117(4) 0.114(4) Uani 1 1 d . . . . .
O6C O 0.11209(19) 0.5784(6) 0.0574(4) 0.113(3) Uani 1 1 d . . . . .
O7C O 0.1473(2) 0.2415(6) 0.2505(4) 0.104(3) Uani 1 1 d . . . . .
O8C O 0.17436(17) 0.6720(6) 0.2512(3) 0.083(2) Uani 1 1 d . . . . .
O9C O 0.2267(2) 0.3128(6) 0.1367(4) 0.100(3) Uani 1 1 d . . . . .
O10C O 0.22779(17) 0.5299(5) 0.3845(4) 0.096(3) Uani 1 1 d . . . . .
O11C O 0.23179(16) 0.5498(5) 0.3119(4) 0.083(2) Uani 1 1 d . . . . .
Cl1 Cl 0.18912(14) 0.7869(3) 0.3427(2) 0.170(2) Uani 1 1 d . . . . .
Cl2 Cl 0.16924(18) 0.8601(5) 0.2493(4) 0.252(4) Uani 1 1 d . . . . .
Cl3 Cl 0.12914(15) 0.8475(5) 0.3136(4) 0.253(5) Uani 1 1 d . . . . .
C1R C 0.1589(5) 0.8103(10) 0.3027(17) 0.27(2) Uani 1 1 d . . . . .
Cl10 Cl 0.28808(15) 0.5848(3) 0.5119(2) 0.173(2) Uiso 1 1 d . . . . .
Cl11 Cl 0.26099(19) 0.4557(4) 0.5281(3) 0.213(3) Uiso 1 1 d . . . . .
Cl12 Cl 0.2246(2) 0.5800(5) 0.4974(3) 0.231(3) Uiso 1 1 d . . . . .
C4R C 0.2558(4) 0.5308(9) 0.4945(6) 0.128(5) Uiso 1 1 d . . . . .
Cl4 Cl 0.2271(3) 0.8450(6) 0.1073(4) 0.290(5) Uiso 1 1 d . . . . .
Cl5 Cl 0.2779(2) 0.9245(5) 0.1477(3) 0.233(3) Uiso 1 1 d . . . . .
Cl6 Cl 0.2341(2) 0.9183(4) 0.1976(3) 0.225(3) Uiso 1 1 d . . . . .
C2R C 0.2543(6) 0.8749(12) 0.1654(9) 0.169(8) Uiso 1 1 d . . . . .
Cl13 Cl 0.1635(2) 0.0495(5) 0.2077(3) 0.245(3) Uiso 1 1 d . . . . .
Cl14 Cl 0.1716(3) 0.0685(6) 0.3074(5) 0.300(5) Uiso 1 1 d . . . . .
Cl15 Cl 0.1160(3) 0.0261(6) 0.2551(4) 0.284(4) Uiso 1 1 d . . . . .
C5R C 0.1469(7) 0.0741(16) 0.2519(11) 0.214(11) Uiso 1 1 d . . . . .
O1_1 O 0.4717(3) 0.8405(6) 0.3070(4) 0.133(4) Uiso 1 1 d D . . . .
C1_1 C 0.4544(4) 0.8849(8) 0.3290(6) 0.154(7) Uiso 1 1 d D . . . .
C2_1 C 0.4476(5) 0.9517(9) 0.2997(7) 0.212(11) Uiso 1 1 d D . . . .
C4_1 C 0.4259(6) 0.9292(14) 0.2519(8) 0.237(12) Uiso 1 1 d D . . . .
C3_1 C 0.4334(5) 1.0090(11) 0.3229(8) 0.194(9) Uiso 1 1 d D . . . .
O1_2 O 0.4577(3) 0.3055(6) 0.5057(4) 0.137(2) Uiso 1 1 d D . . . .
C1_2 C 0.4597(4) 0.2335(7) 0.4962(5) 0.137(2) Uiso 1 1 d D . . . .
C2_2 C 0.4607(3) 0.1883(6) 0.5398(5) 0.137(2) Uiso 1 1 d D . . . .
C4_2 C 0.4311(3) 0.1982(9) 0.5546(6) 0.137(2) Uiso 1 1 d D . . . .
C3_2 C 0.4646(4) 0.1132(7) 0.5260(7) 0.137(2) Uiso 1 1 d D . . . .
O1_3 O 0.4464(3) 0.6143(6) 0.1464(4) 0.134(4) Uiso 1 1 d D . . . .
C1_3 C 0.4454(4) 0.6841(7) 0.1293(5) 0.141(6) Uiso 1 1 d D . . . .
C2_3 C 0.4613(3) 0.6840(8) 0.0894(6) 0.154(7) Uiso 1 1 d D . . . .
C4_3 C 0.4939(4) 0.6547(11) 0.1008(9) 0.180(8) Uiso 1 1 d D . . . .
C3_3 C 0.4602(5) 0.7585(8) 0.0711(8) 0.173(8) Uiso 1 1 d D . . . .
O1_4 O 0.3751(2) 0.6049(5) 0.5171(4) 0.105(3) Uiso 1 1 d D . . . .
C1_4 C 0.3710(4) 0.5550(6) 0.5501(4) 0.109(5) Uiso 1 1 d D . . . .
C2_4 C 0.3687(3) 0.5933(7) 0.5949(4) 0.138(6) Uiso 1 1 d D . . . .
C4_4 C 0.3616(4) 0.5397(8) 0.6290(6) 0.146(6) Uiso 1 1 d D . . . .
C3_4 C 0.3978(4) 0.6334(10) 0.6195(7) 0.171(8) Uiso 1 1 d D . . . .
O1_5 O 0.3789(2) 0.2509(5) 0.1738(4) 0.110(3) Uiso 1 1 d D . . . .
C1_5 C 0.3722(4) 0.2552(6) 0.1224(4) 0.117(5) Uiso 1 1 d D . . . .
C2_5 C 0.3730(3) 0.1814(7) 0.1038(5) 0.142(6) Uiso 1 1 d D . . . .
C4_5 C 0.4060(4) 0.1545(12) 0.1190(8) 0.181(8) Uiso 1 1 d D . . . .
C3_5 C 0.3616(5) 0.1821(13) 0.0492(5) 0.181(8) Uiso 1 1 d D . . . .
O1_6 O 0.3182(3) 0.8407(7) 0.2699(5) 0.145(4) Uiso 1 1 d D . . . .
C1_6 C 0.3084(6) 0.8746(9) 0.3070(7) 0.186(9) Uiso 1 1 d D . . . .
C2_6 C 0.3038(5) 0.9521(9) 0.2967(8) 0.259(14) Uiso 1 1 d D . . . .
C4_6 C 0.2867(6) 0.9842(18) 0.3298(10) 0.269(15) Uiso 1 1 d D . . . .
C3_6 C 0.3382(5) 0.966(2) 0.3144(13) 0.299(18) Uiso 1 1 d D . . . .
O1_7 O 0.3138(2) 0.2429(5) 0.3786(4) 0.116(3) Uiso 1 1 d D . . . .
C1_7 C 0.3183(4) 0.1764(6) 0.3602(5) 0.122(5) Uiso 1 1 d D . . . .
C2_7 C 0.3301(4) 0.1293(9) 0.4037(5) 0.154(7) Uiso 1 1 d D . . . .
C4_7 C 0.3073(4) 0.1197(12) 0.4331(7) 0.179(8) Uiso 1 1 d D . . . .
C3_7 C 0.3611(4) 0.1559(13) 0.4341(8) 0.203(10) Uiso 1 1 d D . . . .
O1_8 O 0.2796(2) 0.6416(5) 0.0467(4) 0.106(3) Uiso 1 1 d D . . . .
C1_8 C 0.2694(4) 0.7116(6) 0.0356(5) 0.124(5) Uiso 1 1 d D . . . .
C2_8 C 0.2734(3) 0.7288(9) -0.0136(5) 0.156(7) Uiso 1 1 d D . . . .
C4_8 C 0.2578(4) 0.6785(10) -0.0535(6) 0.165(7) Uiso 1 1 d D . . . .
C3_8 C 0.3070(3) 0.7396(10) -0.0118(7) 0.145(6) Uiso 1 1 d D . . . .
O1_9 O 0.0013(3) 0.5312(6) 0.3422(4) 0.132(4) Uiso 1 1 d D . . . .
C1_9 C 0.0096(4) 0.6018(7) 0.3553(5) 0.124(5) Uiso 1 1 d D . . . .
C2_9 C 0.0097(4) 0.6061(8) 0.4078(4) 0.159(7) Uiso 1 1 d D . . . .
C4_9 C 0.0177(5) 0.6791(7) 0.4278(7) 0.164(7) Uiso 1 1 d D . . . .
C3_9 C 0.0316(5) 0.5534(10) 0.4387(9) 0.210(10) Uiso 1 1 d D . . . .
O1_10 O 0.0491(2) 0.5551(5) -0.0509(3) 0.105(3) Uiso 1 1 d D . . . .
C1_10 C 0.0645(4) 0.5191(7) -0.0798(5) 0.121(5) Uiso 1 1 d D . . . .
C2_10 C 0.0706(4) 0.5684(8) -0.1172(5) 0.153(7) Uiso 1 1 d D . . . .
C4_10 C 0.0839(5) 0.5267(10) -0.1513(7) 0.174(8) Uiso 1 1 d D . . . .
C3_10 C 0.0926(5) 0.6237(10) -0.0895(8) 0.192(9) Uiso 1 1 d D . . . .
O1_11 O 0.0702(2) 0.1925(5) 0.2913(3) 0.103(3) Uiso 1 1 d D . . . .
C1_11 C 0.0652(3) 0.1990(8) 0.3371(4) 0.115(5) Uiso 1 1 d D . . . .
C2_11 C 0.0925(3) 0.2111(9) 0.3808(5) 0.132(9) Uiso 0.75(2) 1 d D . P A 1
C4_11 C 0.1189(4) 0.1637(11) 0.3776(6) 0.097(7) Uiso 0.75(2) 1 d D . P A 1
C3_11 C 0.0823(5) 0.1980(14) 0.4258(6) 0.127(8) Uiso 0.75(2) 1 d D . P A 1
C311_11 C 0.0745(8) 0.152(3) 0.4194(13) 0.058(14) Uiso 0.25(2) 1 d D . P A 2
C211_11 C 0.0817(8) 0.144(2) 0.3719(11) 0.082(18) Uiso 0.25(2) 1 d D . P A 2
C411_11 C 0.1142(6) 0.116(2) 0.3776(12) 0.040(12) Uiso 0.25(2) 1 d D . P A 2
O1_12 O 0.0900(4) 0.7799(10) 0.1595(7) 0.207(4) Uiso 1 1 d D . . . .
C1_12 C 0.0962(7) 0.8132(9) 0.1194(8) 0.207(4) Uiso 1 1 d D . . . .
C2_12 C 0.1008(4) 0.8903(9) 0.1312(7) 0.207(4) Uiso 1 1 d D . . . .
C4_12 C 0.1111(5) 0.9226(14) 0.0902(8) 0.207(4) Uiso 1 1 d D . . . .
C3_12 C 0.0663(4) 0.8992(14) 0.1230(9) 0.207(4) Uiso 1 1 d D . . . .
O1_13 O 0.1582(3) 0.1944(7) 0.0784(5) 0.156(3) Uiso 1 1 d D . . . .
C1_13 C 0.1678(4) 0.1298(8) 0.1011(6) 0.156(3) Uiso 1 1 d D . . . .
C2_13 C 0.1824(4) 0.0820(7) 0.0717(5) 0.156(3) Uiso 1 1 d D . . . .
C4_13 C 0.1578(4) 0.0677(10) 0.0249(6) 0.156(3) Uiso 1 1 d D . . . .
C3_13 C 0.1924(5) 0.0123(8) 0.0960(6) 0.156(3) Uiso 1 1 d D . . . .
O1_14 O 0.1511(2) 0.5744(4) 0.4043(3) 0.091(2) Uiso 1 1 d D . . . .
C1_14 C 0.1557(3) 0.6471(6) 0.4127(5) 0.111(5) Uiso 1 1 d D . . . .
C2_14 C 0.1488(4) 0.6648(8) 0.4598(5) 0.164(7) Uiso 1 1 d D . . . .
C4_14 C 0.1153(4) 0.6465(11) 0.4550(9) 0.189(9) Uiso 1 1 d D . . . .
C3_14 C 0.1557(6) 0.7410(9) 0.4727(10) 0.207(10) Uiso 1 1 d D . . . .
O1_15 O 0.2058(2) 0.5253(4) 0.0202(3) 0.097(3) Uiso 1 1 d D . . . .
C1_15 C 0.2138(3) 0.4718(6) -0.0078(4) 0.094(4) Uiso 1 1 d D . . . .
C2_15 C 0.2105(3) 0.5020(8) -0.0576(4) 0.130(6) Uiso 1 1 d D . . . .
C4_15 C 0.1792(3) 0.5329(9) -0.0828(6) 0.143(6) Uiso 1 1 d D . . . .
C3_15 C 0.2207(6) 0.4485(12) -0.0888(8) 0.235(12) Uiso 1 1 d D . . . .
O1_16 O 0.2318(3) 0.2703(6) 0.4057(4) 0.125(3) Uiso 1 1 d D . . . .
C1_16 C 0.2332(5) 0.2991(9) 0.4514(5) 0.159(7) Uiso 1 1 d D . . . .
C2_16 C 0.2297(5) 0.2416(11) 0.4856(7) 0.264(15) Uiso 1 1 d D . . . .
C4_16 C 0.2565(7) 0.1944(19) 0.4845(15) 0.36(2) Uiso 1 1 d D . . . .
C3_16 C 0.2348(11) 0.272(2) 0.5357(9) 0.36(2) Uiso 1 1 d D . . . .

loop_
_atom_site_aniso_label
_atom_site_aniso_U_11
_atom_site_aniso_U_22
_atom_site_aniso_U_33
_atom_site_aniso_U_23
_atom_site_aniso_U_13
_atom_site_aniso_U_12
Na1 0.049(2) 0.099(3) 0.082(3) -0.003(3) 0.014(2) -0.005(2)
Na2 0.070(3) 0.113(4) 0.139(5) -0.014(3) 0.035(3) 0.000(3)
O1W 0.098(7) 0.120(8) 0.225(13) -0.026(8) 0.090(8) -0.017(6)
O2W 0.116(8) 0.144(9) 0.116(8) -0.025(7) 0.017(6) -0.009(7)
C10A 0.050(8) 0.115(15) 0.069(10) -0.001(10) -0.018(7) -0.022(8)
C20A 0.058(8) 0.119(13) 0.062(10) -0.029(10) 0.019(6) 0.013(8)
C30A 0.041(7) 0.100(12) 0.100(11) 0.012(10) -0.014(7) -0.032(7)
C40A 0.037(6) 0.072(9) 0.078(11) -0.011(8) 0.022(6) -0.006(5)
C50A 0.042(6) 0.082(9) 0.057(7) 0.006(6) -0.003(5) -0.020(6)
C60A 0.040(7) 0.141(11) 0.125(12) -0.073(11) -0.002(7) 0.004(8)
C70A 0.057(8) 0.075(11) 0.085(11) 0.038(9) 0.009(7) 0.014(7)
C80A 0.041(7) 0.065(10) 0.108(12) 0.018(9) 0.005(7) 0.012(6)
N1A 0.136(9) 0.212(11) 0.263(11) 0.064(9) 0.044(8) -0.007(8)
N2A 0.060(7) 0.155(10) 0.073(7) 0.007(6) -0.001(5) -0.033(6)
C8A 0.049(7) 0.094(9) 0.112(11) 0.008(7) -0.016(6) -0.028(6)
C7A 0.068(9) 0.120(9) 0.155(12) 0.038(9) -0.027(8) -0.035(7)
C6A 0.069(10) 0.117(11) 0.175(15) 0.067(10) -0.026(8) -0.026(7)
C5A 0.071(10) 0.143(11) 0.160(13) 0.057(9) -0.013(8) -0.038(8)
C9A 0.093(11) 0.119(9) 0.090(10) 0.016(7) 0.003(7) -0.042(8)
C1A 0.097(11) 0.169(13) 0.079(10) 0.005(9) 0.017(7) -0.035(9)
C2A 0.159(16) 0.190(14) 0.113(13) 0.014(11) 0.051(11) -0.065(13)
C3A 0.120(16) 0.212(17) 0.145(15) 0.054(12) 0.008(10) -0.084(13)
C4A 0.107(14) 0.161(14) 0.178(16) 0.076(11) -0.002(10) -0.064(10)
N3A 0.039(5) 0.104(9) 0.080(8) -0.014(7) -0.005(5) -0.007(5)
N4A 0.020(4) 0.123(6) 0.052(5) 0.007(5) 0.004(4) 0.011(5)
C18A 0.029(5) 0.113(8) 0.071(8) -0.010(6) 0.018(5) 0.007(6)
C17A 0.040(6) 0.100(8) 0.092(8) 0.001(6) 0.003(6) 0.008(6)
C16A 0.040(6) 0.117(7) 0.078(7) 0.012(7) -0.001(6) 0.000(7)
C15A 0.041(6) 0.115(7) 0.064(6) 0.006(5) 0.008(6) 0.010(6)
C19A 0.037(6) 0.110(7) 0.053(6) 0.001(5) 0.005(5) 0.012(6)
C11A 0.029(6) 0.108(7) 0.093(8) -0.011(7) 0.005(6) -0.011(6)
C12A 0.058(7) 0.107(9) 0.085(8) -0.023(6) -0.015(7) 0.011(7)
C13A 0.040(6) 0.145(10) 0.080(8) -0.008(6) 0.001(6) 0.021(8)
C14A 0.038(6) 0.130(8) 0.061(6) 0.012(6) 0.004(6) -0.001(7)
N5A 0.058(6) 0.087(7) 0.081(8) 0.002(6) 0.015(5) 0.026(5)
N6A 0.032(5) 0.108(6) 0.065(6) -0.001(5) 0.001(4) -0.005(5)
C28A 0.045(6) 0.119(8) 0.071(7) -0.001(7) 0.011(6) -0.007(7)
C27A 0.054(7) 0.147(10) 0.088(9) 0.034(7) 0.015(7) -0.030(7)
C26A 0.084(10) 0.194(11) 0.045(8) 0.036(7) 0.022(7) -0.031(9)
C25A 0.066(8) 0.177(10) 0.061(8) 0.018(7) 0.025(7) 0.009(9)
C29A 0.040(6) 0.124(7) 0.053(6) 0.008(6) 0.019(5) -0.002(6)
C21A 0.078(8) 0.125(8) 0.048(8) 0.000(6) 0.016(6) 0.032(8)
C22A 0.070(8) 0.156(10) 0.087(9) -0.027(8) 0.017(7) 0.030(8)
C23A 0.070(9) 0.227(13) 0.058(8) -0.046(9) 0.009(7) 0.043(11)
C24A 0.064(8) 0.253(13) 0.065(9) -0.002(9) 0.031(7) 0.020(11)
N7A 0.030(5) 0.099(8) 0.115(9) 0.017(7) 0.014(5) -0.005(5)
N8A 0.033(5) 0.098(6) 0.070(6) -0.015(5) 0.001(4) 0.012(5)
C38A 0.035(6) 0.111(9) 0.063(7) -0.011(6) 0.003(5) 0.004(6)
C37A 0.039(6) 0.154(9) 0.074(7) -0.021(7) 0.014(6) 0.013(7)
C36A 0.070(8) 0.181(10) 0.056(8) -0.050(7) 0.017(6) 0.009(9)
C35A 0.044(6) 0.143(9) 0.110(10) -0.037(7) 0.029(7) 0.009(8)
C39A 0.032(6) 0.100(7) 0.078(7) -0.020(5) 0.003(5) 0.010(6)
C31A 0.039(6) 0.101(7) 0.100(9) -0.013(6) 0.008(7) -0.003(6)
C32A 0.090(10) 0.094(8) 0.155(13) -0.016(9) 0.014(10) -0.022(9)
C33A 0.061(8) 0.116(10) 0.163(14) -0.055(8) -0.004(9) 0.017(8)
C34A 0.078(9) 0.163(10) 0.128(12) -0.071(9) 0.025(9) 0.005(11)
N9A 0.047(5) 0.101(8) 0.048(7) 0.001(5) 0.013(4) 0.006(5)
N10A 0.042(5) 0.077(5) 0.068(5) -0.005(4) 0.019(4) -0.006(4)
C48A 0.048(6) 0.101(8) 0.067(6) -0.010(6) 0.011(6) -0.011(6)
C47A 0.052(7) 0.120(9) 0.070(7) -0.013(5) 0.018(6) 0.010(7)
C46A 0.051(7) 0.106(8) 0.078(6) -0.038(6) -0.001(6) 0.009(7)
C45A 0.051(6) 0.095(7) 0.072(6) -0.020(5) -0.001(6) 0.001(6)
C49A 0.050(6) 0.072(6) 0.070(6) -0.017(5) 0.012(6) -0.004(5)
C41A 0.042(6) 0.071(6) 0.066(6) -0.012(5) 0.013(5) 0.001(5)
C42A 0.054(6) 0.085(7) 0.074(7) -0.001(5) 0.012(6) 0.004(6)
C43A 0.060(7) 0.075(7) 0.109(8) -0.009(6) 0.010(7) 0.008(6)
C44A 0.072(8) 0.077(7) 0.110(7) -0.038(6) 0.019(8) -0.003(7)
N11A 0.042(5) 0.082(7) 0.097(7) -0.009(5) 0.008(5) -0.005(5)
N12A 0.051(2) 0.090(4) 0.154(5) 0.002(3) 0.011(3) 0.000(2)
C58A 0.051(2) 0.090(4) 0.154(5) 0.002(3) 0.011(3) 0.000(2)
C57A 0.051(2) 0.090(4) 0.154(5) 0.002(3) 0.011(3) 0.000(2)
C56A 0.051(2) 0.090(4) 0.154(5) 0.002(3) 0.011(3) 0.000(2)
C55A 0.051(2) 0.090(4) 0.154(5) 0.002(3) 0.011(3) 0.000(2)
C59A 0.051(2) 0.090(4) 0.154(5) 0.002(3) 0.011(3) 0.000(2)
C51A 0.051(2) 0.090(4) 0.154(5) 0.002(3) 0.011(3) 0.000(2)
C52A 0.051(2) 0.090(4) 0.154(5) 0.002(3) 0.011(3) 0.000(2)
C53A 0.051(2) 0.090(4) 0.154(5) 0.002(3) 0.011(3) 0.000(2)
C54A 0.051(2) 0.090(4) 0.154(5) 0.002(3) 0.011(3) 0.000(2)
N13A 0.029(5) 0.135(9) 0.094(8) -0.047(7) 0.007(5) 0.000(6)
N14A 0.028(5) 0.139(8) 0.071(6) 0.011(5) -0.002(5) 0.015(5)
C68A 0.046(7) 0.113(9) 0.093(10) 0.017(6) 0.023(7) -0.014(7)
C67A 0.051(7) 0.138(9) 0.123(9) 0.040(8) 0.030(8) 0.002(7)
C66A 0.051(7) 0.136(9) 0.115(8) 0.068(8) 0.009(8) 0.008(8)
C65A 0.048(7) 0.161(9) 0.093(7) 0.035(7) -0.008(7) -0.004(9)
C69A 0.041(6) 0.141(9) 0.082(7) 0.015(6) 0.010(7) 0.019(7)
C61A 0.043(7) 0.147(10) 0.091(8) -0.009(8) 0.006(7) -0.011(8)
C62A 0.037(7) 0.262(15) 0.079(8) -0.026(9) -0.006(7) 0.002(10)
C63A 0.062(9) 0.31(2) 0.072(10) 0.010(8) 0.000(8) -0.008(14)
C64A 0.060(8) 0.270(16) 0.090(8) 0.042(9) 0.007(9) -0.004(12)
N15A 0.048(5) 0.104(9) 0.070(7) -0.018(7) 0.006(5) -0.016(5)
N16A 0.037(5) 0.093(6) 0.080(6) 0.020(5) 0.002(4) -0.007(5)
C78A 0.036(6) 0.085(7) 0.103(8) 0.026(7) 0.009(6) -0.011(6)
C77A 0.062(8) 0.103(9) 0.104(9) 0.041(6) 0.019(7) 0.004(7)
C76A 0.060(8) 0.131(9) 0.100(9) 0.035(7) 0.019(7) -0.003(8)
C75A 0.047(7) 0.118(8) 0.083(7) 0.024(6) 0.006(6) 0.001(7)
C79A 0.039(6) 0.111(8) 0.072(7) 0.014(6) 0.000(6) 0.000(6)
C71A 0.052(7) 0.117(8) 0.049(7) 0.022(6) 0.009(5) 0.011(6)
C72A 0.061(7) 0.119(9) 0.074(8) -0.012(6) 0.016(6) -0.012(7)
C73A 0.068(8) 0.155(10) 0.066(7) 0.001(7) 0.016(7) 0.012(8)
C74A 0.057(8) 0.144(9) 0.082(8) 0.011(7) 0.010(6) -0.019(8)
O1A 0.136(9) 0.212(11) 0.263(11) 0.064(9) 0.044(8) -0.007(8)
O2A 0.136(9) 0.212(11) 0.263(11) 0.064(9) 0.044(8) -0.007(8)
O3A 0.071(6) 0.111(8) 0.117(8) -0.027(7) -0.014(5) -0.006(5)
O4A 0.076(6) 0.158(10) 0.086(7) -0.017(7) 0.033(5) 0.017(6)
O5A 0.070(6) 0.101(8) 0.146(9) 0.019(7) 0.008(5) -0.017(5)
O6A 0.057(5) 0.096(7) 0.075(6) 0.008(5) 0.013(4) -0.001(4)
O7A 0.064(5) 0.140(8) 0.069(5) 0.018(5) 0.009(4) -0.015(5)
O8A 0.085(7) 0.191(11) 0.159(10) -0.105(9) 0.037(7) -0.016(7)
O9A 0.068(6) 0.082(7) 0.127(8) -0.004(6) 0.010(5) 0.011(5)
O10A 0.073(6) 0.111(9) 0.160(10) 0.036(7) 0.045(6) 0.002(5)
O11A 0.047(5) 0.089(6) 0.114(7) 0.020(6) 0.018(5) -0.003(4)
C1C 0.041(8) 0.080(13) 0.22(2) -0.017(14) 0.024(10) -0.012(7)
C2C 0.062(9) 0.071(11) 0.26(2) 0.037(15) 0.038(12) -0.004(7)
C3C 0.075(10) 0.109(18) 0.24(2) 0.042(15) 0.045(13) 0.006(9)
C4C 0.079(10) 0.040(9) 0.28(2) 0.011(12) 0.062(12) -0.004(7)
C5C 0.048(7) 0.059(10) 0.195(17) 0.006(11) 0.041(9) -0.013(6)
C9C 0.036(7) 0.084(13) 0.20(2) 0.010(12) 0.020(9) 0.001(7)
N2C 0.032(6) 0.117(12) 0.202(15) -0.019(10) -0.002(7) -0.001(6)
C8C 0.050(8) 0.060(11) 0.24(2) -0.009(13) 0.023(11) -0.005(7)
C7C 0.073(9) 0.085(12) 0.192(18) -0.017(13) 0.058(11) 0.010(8)
C6C 0.044(8) 0.116(15) 0.26(3) 0.055(16) 0.019(11) -0.020(8)
C10C 0.054(8) 0.081(9) 0.203(16) 0.015(11) 0.021(10) -0.004(8)
C11C 0.045(3) 0.121(4) 0.152(5) 0.043(3) -0.010(3) -0.015(3)
C12C 0.045(3) 0.121(4) 0.152(5) 0.043(3) -0.010(3) -0.015(3)
C13C 0.045(3) 0.121(4) 0.152(5) 0.043(3) -0.010(3) -0.015(3)
C14C 0.045(3) 0.121(4) 0.152(5) 0.043(3) -0.010(3) -0.015(3)
C15C 0.045(3) 0.121(4) 0.152(5) 0.043(3) -0.010(3) -0.015(3)
C19C 0.045(3) 0.121(4) 0.152(5) 0.043(3) -0.010(3) -0.015(3)
N4C 0.045(3) 0.121(4) 0.152(5) 0.043(3) -0.010(3) -0.015(3)
C18C 0.045(3) 0.121(4) 0.152(5) 0.043(3) -0.010(3) -0.015(3)
C17C 0.045(3) 0.121(4) 0.152(5) 0.043(3) -0.010(3) -0.015(3)
C16C 0.045(3) 0.121(4) 0.152(5) 0.043(3) -0.010(3) -0.015(3)
C20C 0.054(7) 0.100(11) 0.092(8) 0.007(7) -0.004(7) -0.036(7)
C21C 0.060(7) 0.101(8) 0.086(7) 0.016(7) -0.001(7) -0.019(7)
C22C 0.067(8) 0.114(9) 0.109(10) -0.014(6) 0.017(8) -0.026(8)
C23C 0.080(9) 0.100(9) 0.130(10) 0.002(7) -0.005(9) -0.004(8)
C24C 0.066(8) 0.093(7) 0.128(9) 0.026(7) -0.010(8) -0.026(7)
C25C 0.056(7) 0.104(7) 0.092(7) 0.016(6) -0.018(7) -0.026(7)
C29C 0.053(7) 0.088(7) 0.097(7) 0.011(6) 0.019(7) -0.014(6)
N6C 0.043(5) 0.102(6) 0.102(6) 0.008(6) 0.003(5) -0.008(5)
C27C 0.053(7) 0.129(10) 0.094(8) 0.007(7) 0.010(7) -0.018(8)
C26C 0.042(6) 0.143(10) 0.099(9) 0.021(6) 0.008(7) 0.011(8)
C0AA 0.060(8) 0.128(9) 0.098(7) 0.037(7) -0.014(7) -0.022(8)
C30C 0.039(7) 0.097(11) 0.127(15) -0.004(12) 0.014(8) -0.022(7)
C31C 0.032(6) 0.119(11) 0.118(10) -0.012(7) 0.008(7) -0.011(7)
C32C 0.043(7) 0.143(10) 0.158(11) -0.014(9) 0.037(8) 0.011(8)
C33C 0.054(8) 0.135(10) 0.197(14) -0.031(11) 0.008(10) 0.017(10)
C34C 0.050(8) 0.077(9) 0.220(15) -0.029(8) 0.007(10) 0.000(7)
C35C 0.054(8) 0.081(7) 0.224(14) -0.021(8) 0.040(10) -0.013(8)
C39C 0.042(6) 0.083(7) 0.109(8) -0.009(6) -0.011(6) -0.006(6)
N8C 0.043(5) 0.090(7) 0.100(7) -0.007(5) -0.005(5) -0.011(5)
C38C 0.033(6) 0.086(7) 0.124(9) 0.007(8) 0.002(7) -0.002(6)
C37C 0.049(7) 0.098(8) 0.166(11) 0.030(8) -0.008(8) -0.006(7)
C36C 0.078(10) 0.059(9) 0.243(16) 0.000(8) 0.036(12) 0.003(8)
C40C 0.055(8) 0.091(12) 0.093(12) 0.030(9) -0.008(7) -0.013(7)
C41C 0.040(7) 0.118(13) 0.106(13) 0.023(11) -0.011(7) -0.013(7)
C42C 0.050(8) 0.166(15) 0.066(11) 0.014(10) -0.007(7) -0.008(8)
C43C 0.034(8) 0.24(2) 0.107(14) 0.016(17) -0.010(8) -0.004(11)
C44C 0.051(8) 0.205(19) 0.085(12) -0.030(12) 0.000(8) 0.002(10)
C45C 0.041(7) 0.144(14) 0.084(12) -0.012(10) 0.003(7) 0.001(8)
C49C 0.041(7) 0.109(11) 0.079(10) -0.019(9) 0.013(6) -0.009(7)
N10C 0.034(5) 0.096(8) 0.100(9) -0.014(7) 0.013(5) -0.009(5)
C48C 0.038(7) 0.100(11) 0.107(13) -0.001(10) 0.012(7) -0.003(6)
C47C 0.064(8) 0.080(10) 0.133(14) -0.004(9) 0.040(8) 0.000(7)
C46C 0.067(9) 0.158(16) 0.084(11) -0.054(11) 0.017(8) 0.000(9)
C50C 0.054(7) 0.100(13) 0.074(10) -0.005(10) 0.017(6) -0.022(7)
C51C 0.044(6) 0.087(7) 0.082(8) 0.002(6) -0.008(6) -0.007(6)
C52C 0.068(8) 0.104(9) 0.121(10) 0.010(7) 0.037(8) -0.012(7)
C53C 0.087(9) 0.153(10) 0.111(10) 0.011(9) 0.049(9) -0.029(10)
C54C 0.070(8) 0.160(9) 0.061(7) -0.003(7) 0.012(6) -0.032(9)
C55C 0.056(7) 0.122(8) 0.074(7) -0.008(6) 0.022(6) -0.019(7)
C59C 0.048(6) 0.097(7) 0.065(6) -0.001(5) 0.013(6) -0.009(6)
N12C 0.034(4) 0.093(6) 0.068(6) 0.004(5) 0.005(4) 0.005(4)
C58C 0.041(6) 0.083(6) 0.061(6) -0.002(6) 0.000(5) 0.000(6)
C57C 0.050(7) 0.114(9) 0.072(7) -0.023(6) 0.013(6) -0.023(6)
C56C 0.051(7) 0.131(8) 0.066(8) -0.024(6) 0.024(6) -0.004(7)
C60C 0.044(7) 0.057(9) 0.074(9) 0.007(8) 0.002(6) -0.002(6)
C61C 0.054(8) 0.117(12) 0.063(9) 0.000(9) 0.004(7) -0.009(7)
C62C 0.037(7) 0.118(12) 0.108(13) -0.011(10) -0.020(7) 0.003(7)
C63C 0.067(9) 0.142(13) 0.056(9) 0.031(9) -0.005(7) -0.001(8)
C64C 0.039(7) 0.213(19) 0.068(10) 0.023(11) 0.006(7) -0.018(9)
C65C 0.058(7) 0.103(11) 0.061(9) 0.015(8) 0.013(6) 0.001(7)
C69C 0.040(6) 0.100(11) 0.072(10) 0.007(8) 0.002(6) -0.025(6)
N14C 0.039(5) 0.087(7) 0.067(7) 0.014(6) -0.005(4) -0.010(5)
C68C 0.044(7) 0.099(11) 0.061(9) -0.004(8) 0.005(6) -0.009(6)
C67C 0.055(7) 0.159(15) 0.054(10) -0.026(9) 0.009(6) -0.040(8)
C66C 0.079(9) 0.146(14) 0.060(10) 0.033(10) 0.001(7) -0.047(9)
C70C 0.046(7) 0.152(16) 0.062(11) -0.013(10) 0.012(7) -0.013(8)
C71C 0.056(7) 0.092(7) 0.070(7) 0.016(7) 0.007(6) -0.011(7)
C72C 0.068(8) 0.095(8) 0.090(8) 0.005(7) 0.009(7) -0.013(7)
C73C 0.076(8) 0.099(9) 0.115(10) 0.027(7) 0.022(9) 0.009(7)
C74C 0.064(8) 0.112(8) 0.109(9) 0.035(9) 0.023(8) -0.009(8)
C75C 0.047(7) 0.128(10) 0.080(9) 0.020(8) 0.016(7) -0.015(7)
C76C 0.078(9) 0.090(11) 0.072(11) 0.046(9) 0.018(7) -0.003(7)
C77C 0.056(8) 0.123(15) 0.075(10) 0.035(11) 0.011(6) -0.018(8)
C78C 0.048(7) 0.098(13) 0.100(14) -0.030(12) 0.007(7) -0.018(7)
C79C 0.039(6) 0.111(10) 0.071(8) 0.013(6) 0.013(6) -0.004(6)
C80C 0.044(7) 0.18(2) 0.035(9) -0.020(11) 0.012(6) -0.022(8)
N1C 0.049(8) 0.060(9) 0.26(2) 0.004(10) 0.022(10) -0.024(7)
N3C 0.028(5) 0.086(8) 0.188(13) 0.006(7) 0.004(7) -0.007(5)
N5C 0.053(6) 0.102(8) 0.085(6) -0.003(6) -0.005(5) -0.010(5)
N7C 0.049(6) 0.121(10) 0.106(9) -0.024(8) 0.013(6) -0.017(6)
N9C 0.037(5) 0.113(10) 0.095(8) -0.008(8) -0.001(5) -0.018(6)
N11C 0.038(5) 0.096(9) 0.076(7) 0.007(6) 0.005(5) -0.014(5)
N13C 0.036(5) 0.074(7) 0.093(8) -0.011(7) 0.009(5) -0.007(4)
N15C 0.056(6) 0.078(7) 0.099(9) 0.002(7) 0.023(5) -0.003(5)
N16C 0.029(5) 0.098(9) 0.081(9) -0.011(7) -0.006(5) -0.009(5)
O1C 0.130(10) 0.104(9) 0.253(16) 0.003(9) 0.035(10) -0.028(8)
O2C 0.055(6) 0.086(8) 0.271(16) -0.020(8) 0.036(8) -0.020(5)
O3C 0.067(6) 0.080(6) 0.222(12) 0.012(7) 0.017(6) 0.008(5)
O4C 0.105(7) 0.113(8) 0.075(6) -0.009(5) -0.012(5) -0.037(6)
O5C 0.071(6) 0.184(11) 0.093(8) -0.015(7) 0.035(6) 0.008(6)
O6C 0.055(5) 0.167(10) 0.101(8) 0.032(7) -0.003(5) -0.018(5)
O7C 0.079(6) 0.114(8) 0.118(8) 0.043(7) 0.022(5) -0.005(5)
O8C 0.060(5) 0.086(7) 0.100(7) -0.016(5) 0.020(4) -0.005(4)
O9C 0.081(6) 0.109(8) 0.113(8) -0.028(6) 0.031(6) 0.003(5)
O10C 0.056(5) 0.154(8) 0.078(7) 0.007(6) 0.019(4) -0.001(5)
O11C 0.039(4) 0.128(7) 0.081(7) -0.009(6) 0.013(4) -0.015(4)
Cl1 0.144(4) 0.179(5) 0.213(6) -0.048(4) 0.093(4) -0.018(4)
Cl2 0.176(6) 0.231(7) 0.372(12) 0.129(8) 0.115(7) 0.066(5)
Cl3 0.132(5) 0.269(8) 0.372(11) -0.164(8) 0.095(6) -0.018(5)
C1R 0.117(17) 0.076(13) 0.60(6) -0.05(2) 0.07(3) 0.029(12)

loop_
_atom_type_symbol
_atom_type_description
_atom_type_scat_dispersion_real
_atom_type_scat_dispersion_imag
_atom_type_scat_source
C C 0.0181 0.0091 'International Tables Vol C Tables 4.2.6.8 and 6.1.1.4'
H H 0.0000 0.0000 'International Tables Vol C Tables 4.2.6.8 and 6.1.1.4'
Cl Cl 0.3639 0.7018 'International Tables Vol C Tables 4.2.6.8 and 6.1.1.4'
N N 0.0311 0.0180 'International Tables Vol C Tables 4.2.6.8 and 6.1.1.4'
Na Na 0.1353 0.1239 'International Tables Vol C Tables 4.2.6.8 and 6.1.1.4'
O O 0.0492 0.0322 'International Tables Vol C Tables 4.2.6.8 and 6.1.1.4'

loop_
_geom_angle_atom_site_label_1
_geom_angle_atom_site_label_2
_geom_angle_atom_site_label_3
_geom_angle
_geom_angle_site_symmetry_1
_geom_angle_site_symmetry_3
_geom_angle_publ_flag
C80A Na1 Na2 58.3(3) . . ?
N14A Na1 Na2 122.4(2) . . ?
N14A Na1 C80A 120.1(3) . . ?
N14A Na1 C80C 89.2(3) . . ?
N16A Na1 Na2 106.5(2) . . ?
N16A Na1 C80A 48.7(3) . . ?
N16A Na1 N14A 89.7(2) . . ?
N16A Na1 N14C 77.0(2) . . ?
N16A Na1 C80C 162.4(4) . . ?
O11A Na1 Na2 40.4(3) . . ?
O11A Na1 C80A 18.1(4) . . ?
O11A Na1 N14A 122.5(3) . . ?
O11A Na1 N16A 66.1(3) . . ?
O11A Na1 N14C 100.1(3) . . ?
O11A Na1 C80C 100.0(5) . . ?
O11A Na1 N16C 146.5(4) . . ?
O11A Na1 O11C 80.9(4) . . ?
N14C Na1 Na2 112.2(2) . . ?
N14C Na1 C80A 89.8(3) . . ?
N14C Na1 N14A 125.3(3) . . ?
N14C Na1 C80C 117.5(3) . . ?
C80C Na1 Na2 59.9(4) . . ?
C80C Na1 C80A 118.0(5) . . ?
N16C Na1 Na2 106.2(3) . . ?
N16C Na1 C80A 163.0(4) . . ?
N16C Na1 N14A 72.8(2) . . ?
N16C Na1 N16A 147.3(4) . . ?
N16C Na1 N14C 90.5(3) . . ?
N16C Na1 C80C 47.8(5) . . ?
O11C Na1 Na2 40.6(3) . . ?
O11C Na1 C80A 98.8(4) . . ?
O11C Na1 N14A 102.6(3) . . ?
O11C Na1 N16A 146.2(3) . . ?
O11C Na1 N14C 117.8(3) . . ?
O11C Na1 C80C 19.4(4) . . ?
O11C Na1 N16C 66.2(4) . . ?
O1W Na2 Na1 124.3(3) . . ?
O1W Na2 C60C 112.9(4) . . ?
O1W Na2 O8C 92.2(4) . . ?
O1W Na2 Cl1 71.1(3) . . ?
O2W Na2 Na1 116.1(4) . . ?
O2W Na2 O1W 110.2(5) . . ?
O2W Na2 C60C 115.7(4) . . ?
O2W Na2 O8C 117.3(4) . . ?
O2W Na2 Cl1 66.7(3) . . ?
O11A Na2 Na1 38.4(3) . . ?
O11A Na2 O1W 85.9(4) . . ?
O11A Na2 O2W 141.5(4) . . ?
O11A Na2 C60C 87.0(4) . . ?
O11A Na2 O8C 95.9(3) . . ?
O11A Na2 O11C 77.1(4) . . ?
O11A Na2 Cl1 150.2(4) . . ?
C60C Na2 Na1 72.7(3) . . ?
C60C Na2 Cl1 85.1(4) . . ?
O8C Na2 Na1 92.8(3) . . ?
O8C Na2 C60C 23.2(3) . . ?
O8C Na2 Cl1 67.4(3) . . ?
O11C Na2 Na1 38.8(3) . . ?
O11C Na2 O1W 162.7(4) . . ?
O11C Na2 O2W 82.2(4) . . ?
O11C Na2 C60C 69.7(3) . . ?
O11C Na2 O8C 92.5(3) . . ?
O11C Na2 Cl1 126.0(3) . . ?
Cl1 Na2 Na1 156.6(2) . . ?
N3A C10A C8A 113.1(16) . . ?
O3A C10A C8A 120.6(16) . . ?
O3A C10A N3A 126.2(15) . . ?
N5A C20A C18A 118.2(13) . . ?
O4A C20A C18A 117.2(14) . . ?
O4A C20A N5A 124.6(12) . . ?
N7A C30A C28A 114.9(14) . . ?
O5A C30A C28A 120.0(14) . . ?
O5A C30A N7A 125.0(16) . . ?
N9A C40A C38A 113.3(12) . . ?
O6A C40A C38A 119.3(12) . . ?
O6A C40A N9A 127.4(11) . . ?
N11A C50A C48A 116.1(11) . . ?
O7A C50A C48A 116.4(12) . . ?
O7A C50A N11A 127.6(12) . . ?
N13A C60A C58A 118.6(14) . . ?
O8A C60A C58A 116.3(15) . . ?
O8A C60A N13A 125.1(18) . . ?
N15A C70A C68A 112.0(14) . . ?
O9A C70A C68A 119.7(12) . . ?
O9A C70A N15A 128.4(14) . . ?
C78A C80A Na1 87.4(7) . . ?
O10A C80A Na1 160.4(11) . . ?
O10A C80A C78A 111.5(15) . . ?
O11A C80A Na1 34.9(7) . . ?
O11A C80A C78A 121.8(13) . . ?
O11A C80A O10A 126.7(15) . . ?
O1A N1A C1A 126(2) . . ?
O1A N1A O2A 112(3) . . ?
O2A N1A C1A 123(2) . . ?
N2A C8A C10A 115.8(10) . . ?
C7A C8A C10A 124.2(10) . . ?
C7A C8A N2A 120.0 . . ?
C8A C7A H7A 120.0 . . ?
C8A C7A C6A 120.0 . . ?
C6A C7A H7A 120.0 . . ?
C5A C6A C7A 120.0 . . ?
O1_1 C6A C7A 122.0(8) . . ?
O1_1 C6A C5A 117.8(8) . . ?
C6A C5A C4A 120.0 . . ?
C9A C5A C6A 120.0 . . ?
C9A C5A C4A 120.0 . . ?
C5A C9A N2A 120.0 . . ?
C5A C9A C1A 120.0 . . ?
C1A C9A N2A 120.0 . . ?
C9A C1A N1A 119.3(11) . . ?
C2A C1A N1A 120.5(11) . . ?
C2A C1A C9A 120.0 . . ?
C1A C2A H2A 120.0 . . ?
C1A C2A C3A 120.0 . . ?
C3A C2A H2A 120.0 . . ?
C2A C3A H3A 120.0 . . ?
C2A C3A C4A 120.0 . . ?
C4A C3A H3A 120.0 . . ?
C5A C4A H4A 120.0 . . ?
C3A C4A C5A 120.0 . . ?
C3A C4A H4A 120.0 . . ?
C10A N3A H3AA 115.6 . . ?
C10A N3A C11A 128.8(11) . . ?
C11A N3A H3AA 115.6 . . ?
N4A C18A C20A 111.1(8) . . ?
C17A C18A C20A 128.5(8) . . ?
C17A C18A N4A 120.0 . . ?
C18A C17A H17A 120.0 . . ?
C18A C17A C16A 120.0 . . ?
C16A C17A H17A 120.0 . . ?
C15A C16A C17A 120.0 . . ?
O1_2 C16A C17A 119.6(6) . . ?
O1_2 C16A C15A 120.3(6) . . ?
C16A C15A C19A 120.0 . . ?
C16A C15A C14A 120.0 . . ?
C19A C15A C14A 120.0 . . ?
C15A C19A N4A 120.0 . . ?
C11A C19A N4A 120.0 . . ?
C11A C19A C15A 120.0 . . ?
C19A C11A N3A 111.8(6) . . ?
C19A C11A C12A 120.0 . . ?
C12A C11A N3A 127.4(6) . . ?
C11A C12A H12A 120.0 . . ?
C13A C12A C11A 120.0 . . ?
C13A C12A H12A 120.0 . . ?
C12A C13A H13A 120.0 . . ?
C12A C13A C14A 120.0 . . ?
C14A C13A H13A 120.0 . . ?
C15A C14A H14A 120.0 . . ?
C13A C14A C15A 120.0 . . ?
C13A C14A H14A 120.0 . . ?
C20A N5A H5A 115.9 . . ?
C20A N5A C21A 128.1(10) . . ?
C21A N5A H5A 115.9 . . ?
N6A C28A C30A 114.9(8) . . ?
N6A C28A C27A 120.0 . . ?
C27A C28A C30A 124.4(8) . . ?
C28A C27A H27A 120.0 . . ?
C28A C27A C26A 120.0 . . ?
C26A C27A H27A 120.0 . . ?
C25A C26A C27A 120.0 . . ?
O1_3 C26A C27A 125.2(7) . . ?
O1_3 C26A C25A 114.5(7) . . ?
C26A C25A C29A 120.0 . . ?
C26A C25A C24A 120.0 . . ?
C29A C25A C24A 120.0 . . ?
C25A C29A N6A 120.0 . . ?
C21A C29A N6A 120.0 . . ?
C21A C29A C25A 120.0 . . ?
C29A C21A N5A 111.4(5) . . ?
C29A C21A C22A 120.0 . . ?
C22A C21A N5A 126.9(5) . . ?
C21A C22A H22A 120.0 . . ?
C21A C22A C23A 120.0 . . ?
C23A C22A H22A 120.0 . . ?
C22A C23A H23A 120.0 . . ?
C24A C23A C22A 120.0 . . ?
C24A C23A H23A 120.0 . . ?
C25A C24A H24A 120.0 . . ?
C23A C24A C25A 120.0 . . ?
C23A C24A H24A 120.0 . . ?
C30A N7A H7AA 115.6 . . ?
C30A N7A C31A 128.8(11) . . ?
C31A N7A H7AA 115.6 . . ?
N8A C38A C40A 116.8(8) . . ?
N8A C38A C37A 120.0 . . ?
C37A C38A C40A 122.9(7) . . ?
C38A C37A H37A 120.0 . . ?
C36A C37A C38A 120.0 . . ?
C36A C37A H37A 120.0 . . ?
C35A C36A C37A 120.0 . . ?
O1_4 C36A C37A 119.8(6) . . ?
O1_4 C36A C35A 120.2(6) . . ?
C36A C35A C39A 120.0 . . ?
C36A C35A C34A 120.0 . . ?
C39A C35A C34A 120.0 . . ?
C35A C39A N8A 120.0 . . ?
C35A C39A C31A 120.0 . . ?
C31A C39A N8A 120.0 . . ?
C39A C31A N7A 112.0(6) . . ?
C32A C31A N7A 126.8(6) . . ?
C32A C31A C39A 120.0 . . ?
C31A C32A H32A 120.0 . . ?
C33A C32A C31A 120.0 . . ?
C33A C32A H32A 120.0 . . ?
C32A C33A H33A 120.0 . . ?
C32A C33A C34A 120.0 . . ?
C34A C33A H33A 120.0 . . ?
C35A C34A H34A 120.0 . . ?
C33A C34A C35A 120.0 . . ?
C33A C34A H34A 120.0 . . ?
C40A N9A H9A 117.0 . . ?
C40A N9A C41A 126.0(9) . . ?
C41A N9A H9A 117.0 . . ?
N10A C48A C50A 116.4(7) . . ?
N10A C48A C47A 120.0 . . ?
C47A C48A C50A 123.5(7) . . ?
C48A C47A H47A 120.0 . . ?
C46A C47A C48A 120.0 . . ?
C46A C47A H47A 120.0 . . ?
C47A C46A C45A 120.0 . . ?
C47A C46A O1_5 122.3(5) . . ?
C45A C46A O1_5 117.6(5) . . ?
C46A C45A C44A 120.0 . . ?
C49A C45A C46A 120.0 . . ?
C49A C45A C44A 120.0 . . ?
C45A C49A N10A 120.0 . . ?
C41A C49A N10A 120.0 . . ?
C41A C49A C45A 120.0 . . ?
C49A C41A N9A 114.9(5) . . ?
C49A C41A C42A 120.0 . . ?
C42A C41A N9A 124.9(5) . . ?
C41A C42A H42A 120.0 . . ?
C41A C42A C43A 120.0 . . ?
C43A C42A H42A 120.0 . . ?
C42A C43A H43A 120.0 . . ?
C42A C43A C44A 120.0 . . ?
C44A C43A H43A 120.0 . . ?
C45A C44A H44A 120.0 . . ?
C43A C44A C45A 120.0 . . ?
C43A C44A H44A 120.0 . . ?
C50A N11A H11A 116.5 . . ?
C50A N11A C51A 127.0(11) . . ?
C51A N11A H11A 116.5 . . ?
N12A C58A C60A 113.8(8) . . ?
C57A C58A C60A 125.5(8) . . ?
C57A C58A N12A 120.0 . . ?
C58A C57A H57A 120.0 . . ?
C58A C57A C56A 120.0 . . ?
C56A C57A H57A 120.0 . . ?
C57A C56A O1_6 118.5(7) . . ?
C55A C56A C57A 120.0 . . ?
C55A C56A O1_6 121.4(7) . . ?
C56A C55A C59A 120.0 . . ?
C56A C55A C54A 120.0 . . ?
C59A C55A C54A 120.0 . . ?
C55A C59A N12A 120.0 . . ?
C51A C59A N12A 120.0 . . ?
C51A C59A C55A 120.0 . . ?
C59A C51A N11A 115.3(6) . . ?
C59A C51A C52A 120.0 . . ?
C52A C51A N11A 124.1(6) . . ?
C51A C52A H52A 120.0 . . ?
C51A C52A C53A 120.0 . . ?
C53A C52A H52A 120.0 . . ?
C52A C53A H53A 120.0 . . ?
C54A C53A C52A 120.0 . . ?
C54A C53A H53A 120.0 . . ?
C55A C54A H54A 120.0 . . ?
C53A C54A C55A 120.0 . . ?
C53A C54A H54A 120.0 . . ?
C60A N13A H13B 114.8 . . ?
C60A N13A C61A 130.5(12) . . ?
C61A N13A H13B 114.8 . . ?
C68A N14A Na1 115.3(3) . . ?
C69A N14A Na1 103.2(2) . . ?
N14A C68A C70A 117.5(8) . . ?
C67A C68A C70A 122.4(8) . . ?
C67A C68A N14A 120.0 . . ?
C68A C67A H67A 120.0 . . ?
C66A C67A C68A 120.0 . . ?
C66A C67A H67A 120.0 . . ?
C67A C66A C65A 120.0 . . ?
O1_7 C66A C67A 122.4(7) . . ?
O1_7 C66A C65A 117.2(7) . . ?
C66A C65A C69A 120.0 . . ?
C66A C65A C64A 120.0 . . ?
C69A C65A C64A 120.0 . . ?
C65A C69A N14A 120.0 . . ?
C61A C69A N14A 120.0 . . ?
C61A C69A C65A 120.0 . . ?
N13A C61A C69A 112.9(6) . . ?
N13A C61A C62A 125.3(6) . . ?
C62A C61A C69A 120.0 . . ?
C61A C62A H62A 120.0 . . ?
C61A C62A C63A 120.0 . . ?
C63A C62A H62A 120.0 . . ?
C62A C63A H63A 120.0 . . ?
C64A C63A C62A 120.0 . . ?
C64A C63A H63A 120.0 . . ?
C65A C64A H64A 120.0 . . ?
C63A C64A C65A 120.0 . . ?
C63A C64A H64A 120.0 . . ?
C70A N15A H15A 115.6 . . ?
C70A N15A C71A 128.7(11) . . ?
C71A N15A H15A 115.6 . . ?
C78A N16A Na1 105.0(2) . . ?
C79A N16A Na1 130.4(2) . . ?
N16A C78A C80A 116.2(8) . . ?
N16A C78A C77A 120.0 . . ?
C77A C78A C80A 123.6(8) . . ?
C78A C77A H77A 120.0 . . ?
C76A C77A C78A 120.0 . . ?
C76A C77A H77A 120.0 . . ?
C77A C76A C75A 120.0 . . ?
C77A C76A O1_8 121.1(5) . . ?
C75A C76A O1_8 118.8(5) . . ?
C76A C75A C74A 120.0 . . ?
C79A C75A C76A 120.0 . . ?
C79A C75A C74A 120.0 . . ?
C75A C79A N16A 120.0 . . ?
C71A C79A N16A 120.0 . . ?
C71A C79A C75A 120.0 . . ?
C79A C71A N15A 114.2(5) . . ?
C79A C71A C72A 120.0 . . ?
C72A C71A N15A 125.1(5) . . ?
C71A C72A H72A 120.0 . . ?
C73A C72A C71A 120.0 . . ?
C73A C72A H72A 120.0 . . ?
C72A C73A H73A 120.0 . . ?
C72A C73A C74A 120.0 . . ?
C74A C73A H73A 120.0 . . ?
C75A C74A H74A 120.0 . . ?
C73A C74A C75A 120.0 . . ?
C73A C74A H74A 120.0 . . ?
Na1 O11A Na2 101.1(5) . . ?
C80A O11A Na1 127.0(10) . . ?
C80A O11A Na2 130.7(9) . . ?
C2C C1C C9C 120.0 . . ?
C2C C1C N1C 118.8(9) . . ?
C9C C1C N1C 121.0(8) . . ?
C1C C2C H2C 120.0 . . ?
C3C C2C C1C 120.0 . . ?
C3C C2C H2C 120.0 . . ?
C2C C3C H3C 120.0 . . ?
C4C C3C C2C 120.0 . . ?
C4C C3C H3C 120.0 . . ?
C3C C4C H4C 120.0 . . ?
C3C C4C C5C 120.0 . . ?
C5C C4C H4C 120.0 . . ?
C9C C5C C4C 120.0 . . ?
C5C C9C C1C 120.0 . . ?
C5C C9C N2C 120.0 . . ?
N2C C9C C1C 120.0 . . ?
C8C N2C C9C 120.0 . . ?
N2C C8C C7C 120.0 . . ?
N2C C8C C10C 114.5(11) . . ?
C7C C8C C10C 125.4(11) . . ?
C8C C7C H7C 120.0 . . ?
C6C C7C C8C 120.0 . . ?
C6C C7C H7C 120.0 . . ?
C7C C6C C5C 120.0 . . ?
O1_9 C6C C5C 118.0(8) . . ?
O1_9 C6C C7C 122.0(8) . . ?
N3C C10C C8C 122.7(16) . . ?
O3C C10C C8C 114.6(19) . . ?
O3C C10C N3C 122.6(19) . . ?
C12C C11C C19C 120.0 . . ?
C12C C11C N3C 124.1(7) . . ?
C19C C11C N3C 115.8(7) . . ?
C11C C12C H12C 120.0 . . ?
C11C C12C C13C 120.0 . . ?
C13C C12C H12C 120.0 . . ?
C12C C13C H13C 120.0 . . ?
C14C C13C C12C 120.0 . . ?
C14C C13C H13C 120.0 . . ?
C13C C14C H14C 120.0 . . ?
C15C C14C C13C 120.0 . . ?
C15C C14C H14C 120.0 . . ?
C19C C15C C14C 120.0 . . ?
C15C C19C C11C 120.0 . . ?
N4C C19C C11C 120.0 . . ?
N4C C19C C15C 120.0 . . ?
C19C N4C C18C 120.0 . . ?
N4C C18C C20C 117.1(9) . . ?
C17C C18C N4C 120.0 . . ?
C17C C18C C20C 122.8(9) . . ?
C18C C17C H17C 120.0 . . ?
C18C C17C C16C 120.0 . . ?
C16C C17C H17C 120.0 . . ?
C15C C16C O1_10 120.6(6) . . ?
C17C C16C C15C 120.0 . . ?
C17C C16C O1_10 119.3(6) . . ?
N5C C20C C18C 112.4(14) . . ?
O4C C20C C18C 119.4(14) . . ?
O4C C20C N5C 128.2(14) . . ?
C22C C21C C29C 120.0 . . ?
C22C C21C N5C 126.1(6) . . ?
C29C C21C N5C 112.2(6) . . ?
C21C C22C H22C 120.0 . . ?
C21C C22C C23C 120.0 . . ?
C23C C22C H22C 120.0 . . ?
C22C C23C H23C 120.0 . . ?
C24C C23C C22C 120.0 . . ?
C24C C23C H23C 120.0 . . ?
C23C C24C H24C 120.0 . . ?
C23C C24C C25C 120.0 . . ?
C25C C24C H24C 120.0 . . ?
C24C C25C C29C 120.0 . . ?
C25C C29C C21C 120.0 . . ?
N6C C29C C21C 120.0 . . ?
N6C C29C C25C 120.0 . . ?
C27C N6C C29C 120.0 . . ?
N6C C27C C26C 120.0 . . ?
N6C C27C C30C 118.2(10) . . ?
C26C C27C C30C 121.2(10) . . ?
C27C C26C H26C 120.0 . . ?
C27C C26C C0AA 120.0 . . ?
C0AA C26C H26C 120.0 . . ?
C26C C0AA C25C 120.0 . . ?
O1_11 C0AA C25C 118.3(6) . . ?
O1_11 C0AA C26C 121.5(6) . . ?
N7C C30C C27C 110.4(16) . . ?
O5C C30C C27C 120.3(16) . . ?
O5C C30C N7C 129.1(15) . . ?
C32C C31C C39C 120.0 . . ?
C32C C31C N7C 125.3(7) . . ?
C39C C31C N7C 114.0(7) . . ?
C31C C32C H32C 120.0 . . ?
C33C C32C C31C 120.0 . . ?
C33C C32C H32C 120.0 . . ?
C32C C33C H33C 120.0 . . ?
C32C C33C C34C 120.0 . . ?
C34C C33C H33C 120.0 . . ?
C33C C34C H34C 120.0 . . ?
C35C C34C C33C 120.0 . . ?
C35C C34C H34C 120.0 . . ?
C39C C35C C34C 120.0 . . ?
C35C C39C C31C 120.0 . . ?
N8C C39C C31C 120.0 . . ?
N8C C39C C35C 120.0 . . ?
C39C N8C C38C 120.0 . . ?
N8C C38C C40C 116.6(9) . . ?
C37C C38C N8C 120.0 . . ?
C37C C38C C40C 122.8(9) . . ?
C38C C37C H37C 120.0 . . ?
C38C C37C C36C 120.0 . . ?
C36C C37C H37C 120.0 . . ?
C37C C36C C35C 120.0 . . ?
O1_12 C36C C35C 120.6(9) . . ?
O1_12 C36C C37C 119.1(9) . . ?
N9C C40C C38C 114.9(15) . . ?
O6C C40C C38C 122.2(14) . . ?
O6C C40C N9C 122.9(17) . . ?
C42C C41C C49C 120.0 . . ?
C42C C41C N9C 125.0(7) . . ?
C49C C41C N9C 114.4(7) . . ?
C41C C42C H42C 120.0 . . ?
C43C C42C C41C 120.0 . . ?
C43C C42C H42C 120.0 . . ?
C42C C43C H43C 120.0 . . ?
C42C C43C C44C 120.0 . . ?
C44C C43C H43C 120.0 . . ?
C43C C44C H44C 120.0 . . ?
C45C C44C C43C 120.0 . . ?
C45C C44C H44C 120.0 . . ?
C44C C45C C49C 120.0 . . ?
C45C C49C C41C 120.0 . . ?
N10C C49C C41C 120.0 . . ?
N10C C49C C45C 120.0 . . ?
C49C N10C C48C 120.0 . . ?
N10C C48C C50C 119.1(10) . . ?
C47C C48C N10C 120.0 . . ?
C47C C48C C50C 120.5(10) . . ?
C48C C47C H47C 120.0 . . ?
C46C C47C C48C 120.0 . . ?
C46C C47C H47C 120.0 . . ?
C45C C46C O1_13 118.0(8) . . ?
C47C C46C C45C 120.0 . . ?
C47C C46C O1_13 121.9(8) . . ?
N11C C50C C48C 110.7(14) . . ?
O7C C50C C48C 122.9(14) . . ?
O7C C50C N11C 126.4(14) . . ?
C52C C51C C59C 120.0 . . ?
N11C C51C C52C 125.8(6) . . ?
N11C C51C C59C 113.9(6) . . ?
C51C C52C H52C 120.0 . . ?
C51C C52C C53C 120.0 . . ?
C53C C52C H52C 120.0 . . ?
C52C C53C H53C 120.0 . . ?
C52C C53C C54C 120.0 . . ?
C54C C53C H53C 120.0 . . ?
C53C C54C H54C 120.0 . . ?
C53C C54C C55C 120.0 . . ?
C55C C54C H54C 120.0 . . ?
C59C C55C C54C 120.0 . . ?
C55C C59C C51C 120.0 . . ?
C55C C59C N12C 120.0 . . ?
N12C C59C C51C 120.0 . . ?
C58C N12C C59C 120.0 . . ?
N12C C58C C60C 116.5(8) . . ?
C57C C58C N12C 120.0 . . ?
C57C C58C C60C 122.6(8) . . ?
C58C C57C H57C 120.0 . . ?
C58C C57C C56C 120.0 . . ?
C56C C57C H57C 120.0 . . ?
C55C C56C O1_14 118.0(5) . . ?
C57C C56C C55C 120.0 . . ?
C57C C56C O1_14 121.7(5) . . ?
C58C C60C Na2 104.9(6) . . ?
N13C C60C Na2 106.1(7) . . ?
N13C C60C C58C 116.1(12) . . ?
O8C C60C Na2 57.8(6) . . ?
O8C C60C C58C 121.4(14) . . ?
O8C C60C N13C 122.4(12) . . ?
C62C C61C C69C 120.0 . . ?
C62C C61C N13C 123.5(6) . . ?
C69C C61C N13C 115.3(6) . . ?
C61C C62C H62C 120.0 . . ?
C61C C62C C63C 120.0 . . ?
C63C C62C H62C 120.0 . . ?
C62C C63C H63C 120.0 . . ?
C64C C63C C62C 120.0 . . ?
C64C C63C H63C 120.0 . . ?
C63C C64C H64C 120.0 . . ?
C65C C64C C63C 120.0 . . ?
C65C C64C H64C 120.0 . . ?
C69C C65C C64C 120.0 . . ?
C65C C69C C61C 120.0 . . ?
N14C C69C C61C 120.0 . . ?
N14C C69C C65C 120.0 . . ?
C69C N14C Na1 100.2(2) . . ?
C69C N14C C68C 120.0 . . ?
C68C N14C Na1 111.7(3) . . ?
N14C C68C C70C 117.3(9) . . ?
C67C C68C N14C 120.0 . . ?
C67C C68C C70C 122.4(9) . . ?
C68C C67C H67C 120.0 . . ?
C66C C67C C68C 120.0 . . ?
C66C C67C H67C 120.0 . . ?
C65C C66C O1_15 121.6(7) . . ?
C67C C66C C65C 120.0 . . ?
C67C C66C O1_15 118.0(7) . . ?
N15C C70C C68C 109.3(14) . . ?
O9C C70C C68C 123.4(13) . . ?
O9C C70C N15C 127.1(16) . . ?
C72C C71C C79C 120.7(13) . . ?
C72C C71C N15C 126.0(13) . . ?
N15C C71C C79C 113.1(13) . . ?
C71C C72C H72C 119.6 . . ?
C71C C72C C73C 120.7(14) . . ?
C73C C72C H72C 119.6 . . ?
C72C C73C H73C 119.7 . . ?
C74C C73C C72C 120.5(15) . . ?
C74C C73C H73C 119.7 . . ?
C73C C74C H74C 119.1 . . ?
C73C C74C C75C 121.9(15) . . ?
C75C C74C H74C 119.1 . . ?
C74C C75C C79C 117.9(15) . . ?
C76C C75C C74C 126.1(15) . . ?
C76C C75C C79C 115.9(14) . . ?
C77C C76C C75C 121.3(13) . . ?
C77C C76C O1_16 122.9(16) . . ?
O1_16 C76C C75C 115.7(16) . . ?
C76C C77C H77C 120.4 . . ?
C76C C77C C78C 119.1(15) . . ?
C78C C77C H77C 120.4 . . ?
C77C C78C C80C 121.2(17) . . ?
N16C C78C C77C 124.0(14) . . ?
N16C C78C C80C 114.7(16) . . ?
C71C C79C C75C 118.1(15) . . ?
N16C C79C C71C 118.8(12) . . ?
N16C C79C C75C 123.1(13) . . ?
C78C C80C Na1 85.5(10) . . ?
O10C C80C Na1 156.3(13) . . ?
O10C C80C C78C 114.6(17) . . ?
O11C C80C Na1 37.4(7) . . ?
O11C C80C C78C 122.2(14) . . ?
O11C C80C O10C 123.1(18) . . ?
O1C N1C C1C 113.4(16) . . ?
O2C N1C C1C 124.5(14) . . ?
O2C N1C O1C 122(2) . . ?
C10C N3C C11C 131.0(13) . . ?
C10C N3C H3CA 114.5 . . ?
C11C N3C H3CA 114.5 . . ?
C20C N5C C21C 126.7(11) . . ?
C20C N5C H5C 116.6 . . ?
C21C N5C H5C 116.6 . . ?
C30C N7C H7CA 117.0 . . ?
C31C N7C C30C 125.9(12) . . ?
C31C N7C H7CA 117.0 . . ?
C40C N9C C41C 124.7(12) . . ?
C40C N9C H9C 117.7 . . ?
C41C N9C H9C 117.7 . . ?
C50C N11C H11C 115.6 . . ?
C51C N11C C50C 128.9(10) . . ?
C51C N11C H11C 115.6 . . ?
C60C N13C C61C 130.6(10) . . ?
C60C N13C H13D 114.7 . . ?
C61C N13C H13D 114.7 . . ?
C70C N15C H15C 115.2 . . ?
C71C N15C C70C 129.7(12) . . ?
C71C N15C H15C 115.2 . . ?
C78C N16C Na1 108.5(10) . . ?
C78C N16C C79C 116.3(12) . . ?
C79C N16C Na1 130.9(9) . . ?
C60C O8C Na2 99.0(7) . . ?
Na1 O11C Na2 100.6(5) . . ?
C80C O11C Na1 123.1(10) . . ?
C80C O11C Na2 135.8(11) . . ?
C1R Cl1 Na2 112.8(13) . . ?
Cl1 C1R Cl2 111.2(15) . . ?
Cl1 C1R Cl3 125(3) . . ?
Cl3 C1R Cl2 109.1(17) . . ?
Cl11 C4R Cl10 111.3(10) . . ?
Cl12 C4R Cl10 106.9(10) . . ?
Cl12 C4R Cl11 114.7(11) . . ?
Cl5 C2R Cl4 102.8(14) . . ?
Cl5 C2R Cl6 112.9(14) . . ?
Cl6 C2R Cl4 108.9(14) . . ?
Cl14 C5R Cl13 112.5(19) . . ?
Cl14 C5R Cl15 104.4(18) . . ?
Cl15 C5R Cl13 115.3(18) . . ?
C6A O1_1 C1_1 116.5(12) . . ?
O1_1 C1_1 C2_1 107.8(14) . . ?
C4_1 C2_1 C1_1 104.3(18) . . ?
C3_1 C2_1 C1_1 114.1(16) . . ?
C3_1 C2_1 C4_1 111.3(12) . . ?
C16A O1_2 C1_2 123.1(10) . . ?
O1_2 C1_2 C2_2 112.6(11) . . ?
C4_2 C2_2 C1_2 109.7(13) . . ?
C4_2 C2_2 C3_2 111.5(10) . . ?
C3_2 C2_2 C1_2 107.5(11) . . ?
C26A O1_3 C1_3 120.3(11) . . ?
O1_3 C1_3 C2_3 106.8(12) . . ?
C4_3 C2_3 C1_3 117.9(15) . . ?
C4_3 C2_3 C3_3 111.2(11) . . ?
C3_3 C2_3 C1_3 106.5(14) . . ?
C36A O1_4 C1_4 121.8(9) . . ?
O1_4 C1_4 C2_4 107.8(10) . . ?
C4_4 C2_4 C1_4 107.7(12) . . ?
C4_4 C2_4 C3_4 110.5(10) . . ?
C3_4 C2_4 C1_4 112.8(14) . . ?
C46A O1_5 C1_5 119.7(9) . . ?
O1_5 C1_5 C2_5 107.1(10) . . ?
C4_5 C2_5 C1_5 109.4(14) . . ?
C3_5 C2_5 C1_5 109.0(13) . . ?
C3_5 C2_5 C4_5 109.0(11) . . ?
C56A O1_6 C1_6 119.2(12) . . ?
O1_6 C1_6 C2_6 110.6(16) . . ?
C1_6 C2_6 C3_6 92(2) . . ?
C4_6 C2_6 C1_6 110(2) . . ?
C4_6 C2_6 C3_6 111.6(13) . . ?
C66A O1_7 C1_7 120.5(10) . . ?
O1_7 C1_7 C2_7 106.1(12) . . ?
C4_7 C2_7 C1_7 113.5(15) . . ?
C4_7 C2_7 C3_7 112.0(11) . . ?
C3_7 C2_7 C1_7 109.5(16) . . ?
C76A O1_8 C1_8 118.4(9) . . ?
O1_8 C1_8 C2_8 107.4(12) . . ?
C1_8 C2_8 C4_8 115.1(14) . . ?
C1_8 C2_8 C3_8 112.0(13) . . ?
C4_8 C2_8 C3_8 110.9(10) . . ?
C6C O1_9 C1_9 117.5(11) . . ?
O1_9 C1_9 C2_9 104.2(11) . . ?
C4_9 C2_9 C1_9 111.4(14) . . ?
C3_9 C2_9 C1_9 111.8(16) . . ?
C3_9 C2_9 C4_9 110.0(11) . . ?
C16C O1_10 C1_10 124.2(9) . . ?
O1_10 C1_10 C2_10 109.6(11) . . ?
C1_10 C2_10 C4_10 108.5(13) . . ?
C1_10 C2_10 C3_10 106.2(15) . . ?
C3_10 C2_10 C4_10 113.1(11) . . ?
C0AA O1_11 C1_11 120.4(10) . . ?
O1_11 C1_11 C2_11 119.2(11) . . ?
O1_11 C1_11 C211_11 112.9(16) . . ?
C1_11 C2_11 C3_11 108.5(13) . . ?
C4_11 C2_11 C1_11 109.2(13) . . ?
C4_11 C2_11 C3_11 112.5(11) . . ?
C1_11 C211_11 C311_11 110(2) . . ?
C1_11 C211_11 C411_11 127(3) . . ?
C311_11 C211_11 C411_11 112.4(17) . . ?
C36C O1_12 C1_12 119.1(15) . . ?
O1_12 C1_12 C2_12 107.4(17) . . ?
C4_12 C2_12 C1_12 105.8(18) . . ?
C3_12 C2_12 C1_12 90.2(18) . . ?
C3_12 C2_12 C4_12 110.9(11) . . ?
C1_13 O1_13 C46C 120.0(12) . . ?
O1_13 C1_13 C2_13 113.2(14) . . ?
C1_13 C2_13 C4_13 106.4(15) . . ?
C1_13 C2_13 C3_13 112.9(14) . . ?
C4_13 C2_13 C3_13 107.6(10) . . ?
C56C O1_14 C1_14 115.9(8) . . ?
O1_14 C1_14 C2_14 108.4(11) . . ?
C1_14 C2_14 C4_14 108.4(15) . . ?
C3_14 C2_14 C1_14 110.8(15) . . ?
C3_14 C2_14 C4_14 112.1(11) . . ?
C66C O1_15 C1_15 121.3(9) . . ?
O1_15 C1_15 C2_15 107.0(10) . . ?
C4_15 C2_15 C1_15 115.8(13) . . ?
C4_15 C2_15 C3_15 111.8(11) . . ?
C3_15 C2_15 C1_15 109.9(14) . . ?
C76C O1_16 C1_16 115.5(13) . . ?
O1_16 C1_16 C2_16 109.8(15) . . ?
C1_16 C2_16 C4_16 101(2) . . ?
C1_16 C2_16 C3_16 109(2) . . ?
C3_16 C2_16 C4_16 109.9(13) . . ?

loop_
_geom_bond_atom_site_label_1
_geom_bond_atom_site_label_2
_geom_bond_distance
_geom_bond_site_symmetry_2
_geom_bond_publ_flag
Na1 Na2 3.529(7) . ?
Na1 C80A 3.120(19) . ?
Na1 N14A 3.048(7) . ?
Na1 N16A 2.761(7) . ?
Na1 O11A 2.235(11) . ?
Na1 N14C 2.876(7) . ?
Na1 C80C 3.099(18) . ?
Na1 N16C 2.688(12) . ?
Na1 O11C 2.249(11) . ?
Na2 O1W 2.351(12) . ?
Na2 O2W 2.346(13) . ?
Na2 O11A 2.333(12) . ?
Na2 C60C 3.005(13) . ?
Na2 O8C 2.575(9) . ?
Na2 O11C 2.335(11) . ?
Na2 Cl1 3.343(8) . ?
C10A C8A 1.451(16) . ?
C10A N3A 1.339(18) . ?
C10A O3A 1.232(18) . ?
C20A C18A 1.449(14) . ?
C20A N5A 1.339(17) . ?
C20A O4A 1.231(15) . ?
C30A C28A 1.482(18) . ?
C30A N7A 1.383(17) . ?
C30A O5A 1.233(16) . ?
C40A C38A 1.483(13) . ?
C40A N9A 1.369(15) . ?
C40A O6A 1.200(14) . ?
C50A C48A 1.472(13) . ?
C50A N11A 1.307(15) . ?
C50A O7A 1.231(13) . ?
C60A C58A 1.43(2) . ?
C60A N13A 1.317(18) . ?
C60A O8A 1.252(16) . ?
C70A C68A 1.479(16) . ?
C70A N15A 1.331(16) . ?
C70A O9A 1.173(16) . ?
C80A C78A 1.493(16) . ?
C80A O10A 1.273(15) . ?
C80A O11A 1.214(16) . ?
N1A C1A 1.43(3) . ?
N1A O1A 1.12(2) . ?
N1A O2A 1.27(2) . ?
N2A C8A 1.3900 . ?
N2A C9A 1.3900 . ?
C8A C7A 1.3900 . ?
C7A H7A 0.9500 . ?
C7A C6A 1.3900 . ?
C6A C5A 1.3900 . ?
C6A O1_1 1.381(13) . ?
C5A C9A 1.3900 . ?
C5A C4A 1.3900 . ?
C9A C1A 1.3900 . ?
C1A C2A 1.3900 . ?
C2A H2A 0.9500 . ?
C2A C3A 1.3900 . ?
C3A H3A 0.9500 . ?
C3A C4A 1.3900 . ?
C4A H4A 0.9500 . ?
N3A H3AA 0.8800 . ?
N3A C11A 1.391(13) . ?
N4A C18A 1.3900 . ?
N4A C19A 1.3900 . ?
C18A C17A 1.3900 . ?
C17A H17A 0.9500 . ?
C17A C16A 1.3900 . ?
C16A C15A 1.3900 . ?
C16A O1_2 1.351(13) . ?
C15A C19A 1.3900 . ?
C15A C14A 1.3900 . ?
C19A C11A 1.3900 . ?
C11A C12A 1.3900 . ?
C12A H12A 0.9500 . ?
C12A C13A 1.3900 . ?
C13A H13A 0.9500 . ?
C13A C14A 1.3900 . ?
C14A H14A 0.9500 . ?
N5A H5A 0.8800 . ?
N5A C21A 1.403(12) . ?
N6A C28A 1.3900 . ?
N6A C29A 1.3900 . ?
C28A C27A 1.3900 . ?
C27A H27A 0.9500 . ?
C27A C26A 1.3900 . ?
C26A C25A 1.3900 . ?
C26A O1_3 1.339(13) . ?
C25A C29A 1.3900 . ?
C25A C24A 1.3900 . ?
C29A C21A 1.3900 . ?
C21A C22A 1.3900 . ?
C22A H22A 0.9500 . ?
C22A C23A 1.3900 . ?
C23A H23A 0.9500 . ?
C23A C24A 1.3900 . ?
C24A H24A 0.9500 . ?
N7A H7AA 0.8800 . ?
N7A C31A 1.408(13) . ?
N8A C38A 1.3900 . ?
N8A C39A 1.3900 . ?
C38A C37A 1.3900 . ?
C37A H37A 0.9500 . ?
C37A C36A 1.3900 . ?
C36A C35A 1.3900 . ?
C36A O1_4 1.378(11) . ?
C35A C39A 1.3900 . ?
C35A C34A 1.3900 . ?
C39A C31A 1.3900 . ?
C31A C32A 1.3900 . ?
C32A H32A 0.9500 . ?
C32A C33A 1.3900 . ?
C33A H33A 0.9500 . ?
C33A C34A 1.3900 . ?
C34A H34A 0.9500 . ?
N9A H9A 0.8800 . ?
N9A C41A 1.411(11) . ?
N10A C48A 1.3900 . ?
N10A C49A 1.3900 . ?
C48A C47A 1.3900 . ?
C47A H47A 0.9500 . ?
C47A C46A 1.3900 . ?
C46A C45A 1.3900 . ?
C46A O1_5 1.391(11) . ?
C45A C49A 1.3900 . ?
C45A C44A 1.3900 . ?
C49A C41A 1.3900 . ?
C41A C42A 1.3900 . ?
C42A H42A 0.9500 . ?
C42A C43A 1.3900 . ?
C43A H43A 0.9500 . ?
C43A C44A 1.3900 . ?
C44A H44A 0.9500 . ?
N11A H11A 0.8800 . ?
N11A C51A 1.445(11) . ?
N12A C58A 1.3900 . ?
N12A C59A 1.3900 . ?
C58A C57A 1.3900 . ?
C57A H57A 0.9500 . ?
C57A C56A 1.3900 . ?
C56A C55A 1.3900 . ?
C56A O1_6 1.395(13) . ?
C55A C59A 1.3900 . ?
C55A C54A 1.3900 . ?
C59A C51A 1.3900 . ?
C51A C52A 1.3900 . ?
C52A H52A 0.9500 . ?
C52A C53A 1.3900 . ?
C53A H53A 0.9500 . ?
C53A C54A 1.3900 . ?
C54A H54A 0.9500 . ?
N13A H13B 0.8800 . ?
N13A C61A 1.370(14) . ?
N14A C68A 1.3900 . ?
N14A C69A 1.3900 . ?
C68A C67A 1.3900 . ?
C67A H67A 0.9500 . ?
C67A C66A 1.3900 . ?
C66A C65A 1.3900 . ?
C66A O1_7 1.358(12) . ?
C65A C69A 1.3900 . ?
C65A C64A 1.3900 . ?
C69A C61A 1.3900 . ?
C61A C62A 1.3900 . ?
C62A H62A 0.9500 . ?
C62A C63A 1.3900 . ?
C63A H63A 0.9500 . ?
C63A C64A 1.3900 . ?
C64A H64A 0.9500 . ?
N15A H15A 0.8800 . ?
N15A C71A 1.448(12) . ?
N16A C78A 1.3900 . ?
N16A C79A 1.3900 . ?
C78A C77A 1.3900 . ?
C77A H77A 0.9500 . ?
C77A C76A 1.3900 . ?
C76A C75A 1.3900 . ?
C76A O1_8 1.396(11) . ?
C75A C79A 1.3900 . ?
C75A C74A 1.3900 . ?
C79A C71A 1.3900 . ?
C71A C72A 1.3900 . ?
C72A H72A 0.9500 . ?
C72A C73A 1.3900 . ?
C73A H73A 0.9500 . ?
C73A C74A 1.3900 . ?
C74A H74A 0.9500 . ?
C1C C2C 1.3900 . ?
C1C C9C 1.3900 . ?
C1C N1C 1.50(2) . ?
C2C H2C 0.9500 . ?
C2C C3C 1.3900 . ?
C3C H3C 0.9500 . ?
C3C C4C 1.3900 . ?
C4C H4C 0.9500 . ?
C4C C5C 1.3900 . ?
C5C C9C 1.3900 . ?
C5C C6C 1.3900 . ?
C9C N2C 1.3900 . ?
N2C C8C 1.3900 . ?
C8C C7C 1.3900 . ?
C8C C10C 1.48(2) . ?
C7C H7C 0.9500 . ?
C7C C6C 1.3900 . ?
C6C O1_9 1.329(14) . ?
C10C N3C 1.38(2) . ?
C10C O3C 1.264(19) . ?
C11C C12C 1.3900 . ?
C11C C19C 1.3900 . ?
C11C N3C 1.391(15) . ?
C12C H12C 0.9500 . ?
C12C C13C 1.3900 . ?
C13C H13C 0.9500 . ?
C13C C14C 1.3900 . ?
C14C H14C 0.9500 . ?
C14C C15C 1.3900 . ?
C15C C19C 1.3900 . ?
C15C C16C 1.3900 . ?
C19C N4C 1.3900 . ?
N4C C18C 1.3900 . ?
C18C C17C 1.3900 . ?
C18C C20C 1.451(15) . ?
C17C H17C 0.9500 . ?
C17C C16C 1.3900 . ?
C16C O1_10 1.393(11) . ?
C20C N5C 1.364(18) . ?
C20C O4C 1.205(17) . ?
C21C C22C 1.3900 . ?
C21C C29C 1.3900 . ?
C21C N5C 1.405(12) . ?
C22C H22C 0.9500 . ?
C22C C23C 1.3900 . ?
C23C H23C 0.9500 . ?
C23C C24C 1.3900 . ?
C24C H24C 0.9500 . ?
C24C C25C 1.3900 . ?
C25C C29C 1.3900 . ?
C25C C0AA 1.3900 . ?
C29C N6C 1.3900 . ?
N6C C27C 1.3900 . ?
C27C C26C 1.3900 . ?
C27C C30C 1.493(17) . ?
C26C H26C 0.9500 . ?
C26C C0AA 1.3900 . ?
C0AA O1_11 1.347(11) . ?
C30C N7C 1.41(2) . ?
C30C O5C 1.165(18) . ?
C31C C32C 1.3900 . ?
C31C C39C 1.3900 . ?
C31C N7C 1.393(14) . ?
C32C H32C 0.9500 . ?
C32C C33C 1.3900 . ?
C33C H33C 0.9500 . ?
C33C C34C 1.3900 . ?
C34C H34C 0.9500 . ?
C34C C35C 1.3900 . ?
C35C C39C 1.3900 . ?
C35C C36C 1.3900 . ?
C39C N8C 1.3900 . ?
N8C C38C 1.3900 . ?
C38C C37C 1.3900 . ?
C38C C40C 1.400(19) . ?
C37C H37C 0.9500 . ?
C37C C36C 1.3900 . ?
C36C O1_12 1.368(19) . ?
C40C N9C 1.355(17) . ?
C40C O6C 1.226(16) . ?
C41C C42C 1.3900 . ?
C41C C49C 1.3900 . ?
C41C N9C 1.462(15) . ?
C42C H42C 0.9500 . ?
C42C C43C 1.3900 . ?
C43C H43C 0.9500 . ?
C43C C44C 1.3900 . ?
C44C H44C 0.9500 . ?
C44C C45C 1.3900 . ?
C45C C49C 1.3900 . ?
C45C C46C 1.3900 . ?
C49C N10C 1.3900 . ?
N10C C48C 1.3900 . ?
C48C C47C 1.3900 . ?
C48C C50C 1.469(16) . ?
C47C H47C 0.9500 . ?
C47C C46C 1.3900 . ?
C46C O1_13 1.409(15) . ?
C50C N11C 1.386(17) . ?
C50C O7C 1.185(16) . ?
C51C C52C 1.3900 . ?
C51C C59C 1.3900 . ?
C51C N11C 1.385(12) . ?
C52C H52C 0.9500 . ?
C52C C53C 1.3900 . ?
C53C H53C 0.9500 . ?
C53C C54C 1.3900 . ?
C54C H54C 0.9500 . ?
C54C C55C 1.3900 . ?
C55C C59C 1.3900 . ?
C55C C56C 1.3900 . ?
C59C N12C 1.3900 . ?
N12C C58C 1.3900 . ?
C58C C57C 1.3900 . ?
C58C C60C 1.437(14) . ?
C57C H57C 0.9500 . ?
C57C C56C 1.3900 . ?
C56C O1_14 1.395(10) . ?
C60C N13C 1.330(15) . ?
C60C O8C 1.196(13) . ?
C61C C62C 1.3900 . ?
C61C C69C 1.3900 . ?
C61C N13C 1.397(13) . ?
C62C H62C 0.9500 . ?
C62C C63C 1.3900 . ?
C63C H63C 0.9500 . ?
C63C C64C 1.3900 . ?
C64C H64C 0.9500 . ?
C64C C65C 1.3900 . ?
C65C C69C 1.3900 . ?
C65C C66C 1.3900 . ?
C69C N14C 1.3900 . ?
N14C C68C 1.3900 . ?
C68C C67C 1.3900 . ?
C68C C70C 1.488(19) . ?
C67C H67C 0.9500 . ?
C67C C66C 1.3900 . ?
C66C O1_15 1.404(11) . ?
C70C N15C 1.400(17) . ?
C70C O9C 1.188(17) . ?
C71C C72C 1.365(18) . ?
C71C C79C 1.421(18) . ?
C71C N15C 1.388(15) . ?
C72C H72C 0.9500 . ?
C72C C73C 1.383(18) . ?
C73C H73C 0.9500 . ?
C73C C74C 1.36(2) . ?
C74C H74C 0.9500 . ?
C74C C75C 1.40(2) . ?
C75C C76C 1.361(19) . ?
C75C C79C 1.448(19) . ?
C76C C77C 1.330(19) . ?
C76C O1_16 1.341(16) . ?
C77C H77C 0.9500 . ?
C77C C78C 1.404(19) . ?
C78C C80C 1.51(2) . ?
C78C N16C 1.307(17) . ?
C79C N16C 1.349(16) . ?
C80C O10C 1.242(14) . ?
C80C O11C 1.232(17) . ?
N1C O1C 1.266(16) . ?
N1C O2C 1.146(19) . ?
N3C H3CA 0.8800 . ?
N5C H5C 0.8800 . ?
N7C H7CA 0.8800 . ?
N9C H9C 0.8800 . ?
N11C H11C 0.8800 . ?
N13C H13D 0.8800 . ?
N15C H15C 0.8800 . ?
Cl1 C1R 1.58(3) . ?
Cl2 C1R 1.97(4) . ?
Cl3 C1R 1.62(2) . ?
Cl10 C4R 1.733(18) . ?
Cl11 C4R 1.706(19) . ?
Cl12 C4R 1.705(19) . ?
Cl4 C2R 1.86(3) . ?
Cl5 C2R 1.60(2) . ?
Cl6 C2R 1.68(2) . ?
Cl13 C5R 1.71(3) . ?
Cl14 C5R 1.67(3) . ?
Cl15 C5R 1.69(3) . ?
O1_1 C1_1 1.412(9) . ?
C1_1 C2_1 1.5102(11) . ?
C2_1 C4_1 1.5100(11) . ?
C2_1 C3_1 1.5101(11) . ?
O1_2 C1_2 1.406(9) . ?
C1_2 C2_2 1.5102(11) . ?
C2_2 C4_2 1.5100(11) . ?
C2_2 C3_2 1.5100(11) . ?
O1_3 C1_3 1.415(9) . ?
C1_3 C2_3 1.5102(11) . ?
C2_3 C4_3 1.5101(11) . ?
C2_3 C3_3 1.5100(11) . ?
O1_4 C1_4 1.390(9) . ?
C1_4 C2_4 1.5102(11) . ?
C2_4 C4_4 1.5100(11) . ?
C2_4 C3_4 1.5101(11) . ?
O1_5 C1_5 1.426(9) . ?
C1_5 C2_5 1.5101(11) . ?
C2_5 C4_5 1.5102(11) . ?
C2_5 C3_5 1.5101(11) . ?
O1_6 C1_6 1.418(10) . ?
C1_6 C2_6 1.5100(11) . ?
C2_6 C4_6 1.5101(11) . ?
C2_6 C3_6 1.5101(12) . ?
O1_7 C1_7 1.410(9) . ?
C1_7 C2_7 1.5101(11) . ?
C2_7 C4_7 1.5101(11) . ?
C2_7 C3_7 1.5101(11) . ?
O1_8 C1_8 1.418(9) . ?
C1_8 C2_8 1.5101(11) . ?
C2_8 C4_8 1.5101(11) . ?
C2_8 C3_8 1.5100(11) . ?
O1_9 C1_9 1.420(9) . ?
C1_9 C2_9 1.5100(11) . ?
C2_9 C4_9 1.5101(11) . ?
C2_9 C3_9 1.5100(11) . ?
O1_10 C1_10 1.397(9) . ?
C1_10 C2_10 1.5100(11) . ?
C2_10 C4_10 1.5099(11) . ?
C2_10 C3_10 1.5101(11) . ?
O1_11 C1_11 1.401(9) . ?
C1_11 C2_11 1.5098(11) . ?
C1_11 C211_11 1.490(18) . ?
C2_11 C4_11 1.5100(11) . ?
C2_11 C3_11 1.5100(11) . ?
C311_11 C211_11 1.495(19) . ?
C211_11 C411_11 1.517(19) . ?
O1_12 C1_12 1.412(10) . ?
C1_12 C2_12 1.5101(11) . ?
C2_12 C4_12 1.5101(11) . ?
C2_12 C3_12 1.5101(11) . ?
O1_13 C1_13 1.404(9) . ?
C1_13 C2_13 1.5102(11) . ?
C2_13 C4_13 1.5100(11) . ?
C2_13 C3_13 1.5101(11) . ?
O1_14 C1_14 1.410(9) . ?
C1_14 C2_14 1.5101(11) . ?
C2_14 C4_14 1.5100(11) . ?
C2_14 C3_14 1.5100(11) . ?
O1_15 C1_15 1.407(8) . ?
C1_15 C2_15 1.5100(11) . ?
C2_15 C4_15 1.5102(11) . ?
C2_15 C3_15 1.5101(11) . ?
O1_16 C1_16 1.410(9) . ?
C1_16 C2_16 1.5101(11) . ?
C2_16 C4_16 1.5100(11) . ?
C2_16 C3_16 1.5101(11) . ?

loop_
_geom_torsion_atom_site_label_1
_geom_torsion_atom_site_label_2
_geom_torsion_atom_site_label_3
_geom_torsion_atom_site_label_4
_geom_torsion
_geom_torsion_site_symmetry_1
_geom_torsion_site_symmetry_2
_geom_torsion_site_symmetry_3
_geom_torsion_site_symmetry_4
_geom_torsion_publ_flag
Na1 C80A C78A N16A -14.8(4) . . . . ?
Na1 C80A C78A C77A 160.8(3) . . . . ?
Na1 C80A O11A Na2 -165.3(13) . . . . ?
Na1 N14A C68A C70A 52.5(6) . . . . ?
Na1 N14A C68A C67A -124.4(3) . . . . ?
Na1 N14A C69A C65A 130.0(3) . . . . ?
Na1 N14A C69A C61A -50.0(3) . . . . ?
Na1 N16A C78A C80A 17.4(5) . . . . ?
Na1 N16A C78A C77A -158.4(3) . . . . ?
Na1 N16A C79A C75A 152.2(4) . . . . ?
Na1 N16A C79A C71A -27.8(4) . . . . ?
Na1 N14C C68C C67C -116.8(3) . . . . ?
Na1 N14C C68C C70C 57.0(6) . . . . ?
Na1 C80C O11C Na2 -170.4(13) . . . . ?
Na2 C60C N13C C61C -68.3(10) . . . . ?
Na2 Cl1 C1R Cl2 -63.6(12) . . . . ?
Na2 Cl1 C1R Cl3 162.2(13) . . . . ?
C10A C8A C7A C6A -179.0(7) . . . . ?
C10A N3A C11A C19A 179.6(8) . . . . ?
C10A N3A C11A C12A -10.5(12) . . . . ?
C20A C18A C17A C16A -171.7(7) . . . . ?
C20A N5A C21A C29A -169.4(9) . . . . ?
C20A N5A C21A C22A -4.2(13) . . . . ?
C30A C28A C27A C26A -169.9(6) . . . . ?
C30A N7A C31A C39A -176.5(8) . . . . ?
C30A N7A C31A C32A -9.3(12) . . . . ?
C40A C38A C37A C36A -174.1(6) . . . . ?
C40A N9A C41A C49A 178.1(7) . . . . ?
C40A N9A C41A C42A -6.8(10) . . . . ?
C50A C48A C47A C46A -178.2(6) . . . . ?
C50A N11A C51A C59A 174.3(8) . . . . ?
C50A N11A C51A C52A -14.2(11) . . . . ?
C60A C58A C57A C56A -169.8(8) . . . . ?
C60A N13A C61A C69A 177.9(9) . . . . ?
C60A N13A C61A C62A -17.7(13) . . . . ?
C70A C68A C67A C66A -176.7(7) . . . . ?
C70A N15A C71A C79A -179.9(9) . . . . ?
C70A N15A C71A C72A -9.6(12) . . . . ?
C80A C78A C77A C76A -175.5(7) . . . . ?
N1A C1A C2A C3A -174.7(13) . . . . ?
N2A C8A C7A C6A 0.0 . . . . ?
N2A C9A C1A N1A -5.3(13) . . . . ?
N2A C9A C1A C2A 180.0 . . . . ?
C8A C10A N3A C11A 178.0(8) . . . . ?
C8A N2A C9A C5A 0.0 . . . . ?
C8A N2A C9A C1A 180.0 . . . . ?
C8A C7A C6A C5A 0.0 . . . . ?
C8A C7A C6A O1_1 175.1(8) . . . . ?
C7A C6A C5A C9A 0.0 . . . . ?
C7A C6A C5A C4A 180.0 . . . . ?
C7A C6A O1_1 C1_1 -0.4(15) . . . . ?
C6A C5A C9A N2A 0.0 . . . . ?
C6A C5A C9A C1A 180.0 . . . . ?
C6A C5A C4A C3A 180.0 . . . . ?
C6A O1_1 C1_1 C2_1 -179.2(13) . . . . ?
C5A C6A O1_1 C1_1 174.8(11) . . . . ?
C5A C9A C1A N1A 174.7(13) . . . . ?
C5A C9A C1A C2A 0.0 . . . . ?
C9A N2A C8A C10A 179.0(7) . . . . ?
C9A N2A C8A C7A 0.0 . . . . ?
C9A C5A C4A C3A 0.0 . . . . ?
C9A C1A C2A C3A 0.0 . . . . ?
C1A C2A C3A C4A 0.0 . . . . ?
C2A C3A C4A C5A 0.0 . . . . ?
C4A C5A C9A N2A 180.0 . . . . ?
C4A C5A C9A C1A 0.0 . . . . ?
N3A C10A C8A N2A -23.2(10) . . . . ?
N3A C10A C8A C7A 155.8(7) . . . . ?
N3A C11A C12A C13A -169.1(6) . . . . ?
N4A C18A C17A C16A 0.0 . . . . ?
N4A C19A C11A N3A -9.3(5) . . . . ?
N4A C19A C11A C12A 180.0 . . . . ?
C18A C20A N5A C21A 175.3(8) . . . . ?
C18A N4A C19A C15A 0.0 . . . . ?
C18A N4A C19A C11A 180.0 . . . . ?
C18A C17A C16A C15A 0.0 . . . . ?
C18A C17A C16A O1_2 -178.0(7) . . . . ?
C17A C16A C15A C19A 0.0 . . . . ?
C17A C16A C15A C14A 180.0 . . . . ?
C17A C16A O1_2 C1_2 4.1(15) . . . . ?
C16A C15A C19A N4A 0.0 . . . . ?
C16A C15A C19A C11A 180.0 . . . . ?
C16A C15A C14A C13A 180.0 . . . . ?
C16A O1_2 C1_2 C2_2 176.2(11) . . . . ?
C15A C16A O1_2 C1_2 -173.9(11) . . . . ?
C15A C19A C11A N3A 170.7(5) . . . . ?
C15A C19A C11A C12A 0.0 . . . . ?
C19A N4A C18A C20A 173.1(6) . . . . ?
C19A N4A C18A C17A 0.0 . . . . ?
C19A C15A C14A C13A 0.0 . . . . ?
C19A C11A C12A C13A 0.0 . . . . ?
C11A C12A C13A C14A 0.0 . . . . ?
C12A C13A C14A C15A 0.0 . . . . ?
C14A C15A C19A N4A 180.0 . . . . ?
C14A C15A C19A C11A 0.0 . . . . ?
N5A C20A C18A N4A -17.0(11) . . . . ?
N5A C20A C18A C17A 155.3(8) . . . . ?
N5A C21A C22A C23A -164.1(7) . . . . ?
N6A C28A C27A C26A 0.0 . . . . ?
N6A C29A C21A N5A -13.6(6) . . . . ?
N6A C29A C21A C22A 180.0 . . . . ?
C28A C30A N7A C31A 174.5(7) . . . . ?
C28A N6A C29A C25A 0.0 . . . . ?
C28A N6A C29A C21A 180.0 . . . . ?
C28A C27A C26A C25A 0.0 . . . . ?
C28A C27A C26A O1_3 -172.5(8) . . . . ?
C27A C26A C25A C29A 0.0 . . . . ?
C27A C26A C25A C24A 180.0 . . . . ?
C27A C26A O1_3 C1_3 -0.2(15) . . . . ?
C26A C25A C29A N6A 0.0 . . . . ?
C26A C25A C29A C21A 180.0 . . . . ?
C26A C25A C24A C23A 180.0 . . . . ?
C26A O1_3 C1_3 C2_3 167.7(11) . . . . ?
C25A C26A O1_3 C1_3 -173.1(10) . . . . ?
C25A C29A C21A N5A 166.4(6) . . . . ?
C25A C29A C21A C22A 0.0 . . . . ?
C29A N6A C28A C30A 170.8(6) . . . . ?
C29A N6A C28A C27A 0.0 . . . . ?
C29A C25A C24A C23A 0.0 . . . . ?
C29A C21A C22A C23A 0.0 . . . . ?
C21A C22A C23A C24A 0.0 . . . . ?
C22A C23A C24A C25A 0.0 . . . . ?
C24A C25A C29A N6A 180.0 . . . . ?
C24A C25A C29A C21A 0.0 . . . . ?
N7A C30A C28A N6A -6.0(10) . . . . ?
N7A C30A C28A C27A 164.3(6) . . . . ?
N7A C31A C32A C33A -166.3(7) . . . . ?
N8A C38A C37A C36A 0.0 . . . . ?
N8A C39A C31A N7A -11.8(6) . . . . ?
N8A C39A C31A C32A 180.0 . . . . ?
C38A C40A N9A C41A 175.8(7) . . . . ?
C38A N8A C39A C35A 0.0 . . . . ?
C38A N8A C39A C31A 180.0 . . . . ?
C38A C37A C36A C35A 0.0 . . . . ?
C38A C37A C36A O1_4 -177.1(7) . . . . ?
C37A C36A C35A C39A 0.0 . . . . ?
C37A C36A C35A C34A 180.0 . . . . ?
C37A C36A O1_4 C1_4 -2.3(12) . . . . ?
C36A C35A C39A N8A 0.0 . . . . ?
C36A C35A C39A C31A 180.0 . . . . ?
C36A C35A C34A C33A 180.0 . . . . ?
C36A O1_4 C1_4 C2_4 177.5(10) . . . . ?
C35A C36A O1_4 C1_4 -179.4(9) . . . . ?
C35A C39A C31A N7A 168.2(6) . . . . ?
C35A C39A C31A C32A 0.0 . . . . ?
C39A N8A C38A C40A 174.5(6) . . . . ?
C39A N8A C38A C37A 0.0 . . . . ?
C39A C35A C34A C33A 0.0 . . . . ?
C39A C31A C32A C33A 0.0 . . . . ?
C31A C32A C33A C34A 0.0 . . . . ?
C32A C33A C34A C35A 0.0 . . . . ?
C34A C35A C39A N8A 180.0 . . . . ?
C34A C35A C39A C31A 0.0 . . . . ?
N9A C40A C38A N8A -10.9(9) . . . . ?
N9A C40A C38A C37A 163.4(6) . . . . ?
N9A C41A C42A C43A -174.9(6) . . . . ?
N10A C48A C47A C46A 0.0 . . . . ?
N10A C49A C41A N9A -4.6(5) . . . . ?
N10A C49A C41A C42A 180.0 . . . . ?
C48A C50A N11A C51A -179.8(7) . . . . ?
C48A N10A C49A C45A 0.0 . . . . ?
C48A N10A C49A C41A 180.0 . . . . ?
C48A C47A C46A C45A 0.0 . . . . ?
C48A C47A C46A O1_5 177.1(7) . . . . ?
C47A C46A C45A C49A 0.0 . . . . ?
C47A C46A C45A C44A 180.0 . . . . ?
C47A C46A O1_5 C1_5 -3.6(13) . . . . ?
C46A C45A C49A N10A 0.0 . . . . ?
C46A C45A C49A C41A 180.0 . . . . ?
C46A C45A C44A C43A 180.0 . . . . ?
C46A O1_5 C1_5 C2_5 -176.2(10) . . . . ?
C45A C46A O1_5 C1_5 173.5(9) . . . . ?
C45A C49A C41A N9A 175.4(5) . . . . ?
C45A C49A C41A C42A 0.0 . . . . ?
C49A N10A C48A C50A 178.3(6) . . . . ?
C49A N10A C48A C47A 0.0 . . . . ?
C49A C45A C44A C43A 0.0 . . . . ?
C49A C41A C42A C43A 0.0 . . . . ?
C41A C42A C43A C44A 0.0 . . . . ?
C42A C43A C44A C45A 0.0 . . . . ?
C44A C45A C49A N10A 180.0 . . . . ?
C44A C45A C49A C41A 0.0 . . . . ?
N11A C50A C48A N10A -13.2(10) . . . . ?
N11A C50A C48A C47A 165.1(6) . . . . ?
N11A C51A C52A C53A -171.1(6) . . . . ?
N12A C58A C57A C56A 0.0 . . . . ?
N12A C59A C51A N11A -8.1(6) . . . . ?
N12A C59A C51A C52A 180.0 . . . . ?
C58A C60A N13A C61A 172.2(8) . . . . ?
C58A N12A C59A C55A 0.0 . . . . ?
C58A N12A C59A C51A 180.0 . . . . ?
C58A C57A C56A C55A 0.0 . . . . ?
C58A C57A C56A O1_6 -175.8(8) . . . . ?
C57A C56A C55A C59A 0.0 . . . . ?
C57A C56A C55A C54A 180.0 . . . . ?
C57A C56A O1_6 C1_6 -1.9(17) . . . . ?
C56A C55A C59A N12A 0.0 . . . . ?
C56A C55A C59A C51A 180.0 . . . . ?
C56A C55A C54A C53A 180.0 . . . . ?
C56A O1_6 C1_6 C2_6 -174.4(14) . . . . ?
C55A C56A O1_6 C1_6 -177.6(13) . . . . ?
C55A C59A C51A N11A 171.9(6) . . . . ?
C55A C59A C51A C52A 0.0 . . . . ?
C59A N12A C58A C60A 170.9(7) . . . . ?
C59A N12A C58A C57A 0.0 . . . . ?
C59A C55A C54A C53A 0.0 . . . . ?
C59A C51A C52A C53A 0.0 . . . . ?
C51A C52A C53A C54A 0.0 . . . . ?
C52A C53A C54A C55A 0.0 . . . . ?
C54A C55A C59A N12A 180.0 . . . . ?
C54A C55A C59A C51A 0.0 . . . . ?
N13A C60A C58A N12A -5.1(12) . . . . ?
N13A C60A C58A C57A 165.2(7) . . . . ?
N13A C61A C62A C63A -163.4(7) . . . . ?
N14A C68A C67A C66A 0.0 . . . . ?
N14A C69A C61A N13A -14.6(6) . . . . ?
N14A C69A C61A C62A 180.0 . . . . ?
C68A C70A N15A C71A 174.3(7) . . . . ?
C68A N14A C69A C65A 0.0 . . . . ?
C68A N14A C69A C61A 180.0 . . . . ?
C68A C67A C66A C65A 0.0 . . . . ?
C68A C67A C66A O1_7 -172.6(7) . . . . ?
C67A C66A C65A C69A 0.0 . . . . ?
C67A C66A C65A C64A 180.0 . . . . ?
C67A C66A O1_7 C1_7 0.5(13) . . . . ?
C66A C65A C69A N14A 0.0 . . . . ?
C66A C65A C69A C61A 180.0 . . . . ?
C66A C65A C64A C63A 180.0 . . . . ?
C66A O1_7 C1_7 C2_7 169.4(11) . . . . ?
C65A C66A O1_7 C1_7 -172.4(10) . . . . ?
C65A C69A C61A N13A 165.4(6) . . . . ?
C65A C69A C61A C62A 0.0 . . . . ?
C69A N14A C68A C70A 176.8(6) . . . . ?
C69A N14A C68A C67A 0.0 . . . . ?
C69A C65A C64A C63A 0.0 . . . . ?
C69A C61A C62A C63A 0.0 . . . . ?
C61A C62A C63A C64A 0.0 . . . . ?
C62A C63A C64A C65A 0.0 . . . . ?
C64A C65A C69A N14A 180.0 . . . . ?
C64A C65A C69A C61A 0.0 . . . . ?
N15A C70A C68A N14A -6.7(11) . . . . ?
N15A C70A C68A C67A 170.0(6) . . . . ?
N15A C71A C72A C73A -169.8(6) . . . . ?
N16A C78A C77A C76A 0.0 . . . . ?
N16A C79A C71A N15A -9.2(5) . . . . ?
N16A C79A C71A C72A 180.0 . . . . ?
C78A C80A O11A Na1 -10.7(14) . . . . ?
C78A C80A O11A Na2 -176.1(6) . . . . ?
C78A N16A C79A C75A 0.0 . . . . ?
C78A N16A C79A C71A 180.0 . . . . ?
C78A C77A C76A C75A 0.0 . . . . ?
C78A C77A C76A O1_8 -176.0(7) . . . . ?
C77A C76A C75A C79A 0.0 . . . . ?
C77A C76A C75A C74A 180.0 . . . . ?
C77A C76A O1_8 C1_8 -9.9(12) . . . . ?
C76A C75A C79A N16A 0.0 . . . . ?
C76A C75A C79A C71A 180.0 . . . . ?
C76A C75A C74A C73A 180.0 . . . . ?
C76A O1_8 C1_8 C2_8 -176.5(10) . . . . ?
C75A C76A O1_8 C1_8 174.1(9) . . . . ?
C75A C79A C71A N15A 170.8(5) . . . . ?
C75A C79A C71A C72A 0.0 . . . . ?
C79A N16A C78A C80A 175.8(6) . . . . ?
C79A N16A C78A C77A 0.0 . . . . ?
C79A C75A C74A C73A 0.0 . . . . ?
C79A C71A C72A C73A 0.0 . . . . ?
C71A C72A C73A C74A 0.0 . . . . ?
C72A C73A C74A C75A 0.0 . . . . ?
C74A C75A C79A N16A 180.0 . . . . ?
C74A C75A C79A C71A 0.0 . . . . ?
O1A N1A C1A C9A 61(3) . . . . ?
O1A N1A C1A C2A -124(3) . . . . ?
O2A N1A C1A C9A -117(2) . . . . ?
O2A N1A C1A C2A 57(3) . . . . ?
O3A C10A C8A N2A 157.8(9) . . . . ?
O3A C10A C8A C7A -23.2(13) . . . . ?
O3A C10A N3A C11A -3.1(18) . . . . ?
O4A C20A C18A N4A 162.7(9) . . . . ?
O4A C20A C18A C17A -25.0(13) . . . . ?
O4A C20A N5A C21A -4.3(19) . . . . ?
O5A C30A C28A N6A 174.1(8) . . . . ?
O5A C30A C28A C27A -15.5(12) . . . . ?
O5A C30A N7A C31A -5.6(17) . . . . ?
O6A C40A C38A N8A 171.3(7) . . . . ?
O6A C40A C38A C37A -14.4(11) . . . . ?
O6A C40A N9A C41A -6.6(16) . . . . ?
O7A C50A C48A N10A 166.2(6) . . . . ?
O7A C50A C48A C47A -15.5(11) . . . . ?
O7A C50A N11A C51A 0.9(16) . . . . ?
O8A C60A C58A N12A 173.4(8) . . . . ?
O8A C60A C58A C57A -16.3(13) . . . . ?
O8A C60A N13A C61A -6.1(19) . . . . ?
O9A C70A C68A N14A 173.4(9) . . . . ?
O9A C70A C68A C67A -9.9(14) . . . . ?
O9A C70A N15A C71A -5.8(19) . . . . ?
O10A C80A C78A N16A 170.7(7) . . . . ?
O10A C80A C78A C77A -13.6(11) . . . . ?
O10A C80A O11A Na1 169.9(8) . . . . ?
O10A C80A O11A Na2 4.6(17) . . . . ?
O11A C80A C78A N16A -8.7(12) . . . . ?
O11A C80A C78A C77A 167.0(8) . . . . ?
C1C C2C C3C C4C 0.0 . . . . ?
C1C C9C N2C C8C 180.0 . . . . ?
C2C C1C C9C C5C 0.0 . . . . ?
C2C C1C C9C N2C 180.0 . . . . ?
C2C C1C N1C O1C 31.1(13) . . . . ?
C2C C1C N1C O2C -147.6(12) . . . . ?
C2C C3C C4C C5C 0.0 . . . . ?
C3C C4C C5C C9C 0.0 . . . . ?
C3C C4C C5C C6C 180.0 . . . . ?
C4C C5C C9C C1C 0.0 . . . . ?
C4C C5C C9C N2C 180.0 . . . . ?
C4C C5C C6C C7C 180.0 . . . . ?
C4C C5C C6C O1_9 2.3(9) . . . . ?
C5C C9C N2C C8C 0.0 . . . . ?
C5C C6C O1_9 C1_9 171.3(10) . . . . ?
C9C C1C C2C C3C 0.0 . . . . ?
C9C C1C N1C O1C -144.6(9) . . . . ?
C9C C1C N1C O2C 36.7(17) . . . . ?
C9C C5C C6C C7C 0.0 . . . . ?
C9C C5C C6C O1_9 -177.7(9) . . . . ?
C9C N2C C8C C7C 0.0 . . . . ?
C9C N2C C8C C10C 176.7(7) . . . . ?
N2C C8C C7C C6C 0.0 . . . . ?
N2C C8C C10C N3C -9.7(15) . . . . ?
N2C C8C C10C O3C 169.1(9) . . . . ?
C8C C7C C6C C5C 0.0 . . . . ?
C8C C7C C6C O1_9 177.6(9) . . . . ?
C8C C10C N3C C11C 179.5(8) . . . . ?
C7C C8C C10C N3C 166.8(9) . . . . ?
C7C C8C C10C O3C -14.4(15) . . . . ?
C7C C6C O1_9 C1_9 -6.3(15) . . . . ?
C6C C5C C9C C1C 180.0 . . . . ?
C6C C5C C9C N2C 0.0 . . . . ?
C6C O1_9 C1_9 C2_9 -179.0(12) . . . . ?
C10C C8C C7C C6C -176.3(8) . . . . ?
C11C C12C C13C C14C 0.0 . . . . ?
C11C C19C N4C C18C 180.0 . . . . ?
C12C C11C C19C C15C 0.0 . . . . ?
C12C C11C C19C N4C 180.0 . . . . ?
C12C C11C N3C C10C -17.5(15) . . . . ?
C12C C13C C14C C15C 0.0 . . . . ?
C13C C14C C15C C19C 0.0 . . . . ?
C13C C14C C15C C16C 180.0 . . . . ?
C14C C15C C19C C11C 0.0 . . . . ?
C14C C15C C19C N4C 180.0 . . . . ?
C14C C15C C16C C17C 180.0 . . . . ?
C14C C15C C16C O1_10 1.7(6) . . . . ?
C15C C19C N4C C18C 0.0 . . . . ?
C15C C16C O1_10 C1_10 170.0(10) . . . . ?
C19C C11C C12C C13C 0.0 . . . . ?
C19C C11C N3C C10C 166.6(11) . . . . ?
C19C C15C C16C C17C 0.0 . . . . ?
C19C C15C C16C O1_10 -178.3(6) . . . . ?
C19C N4C C18C C17C 0.0 . . . . ?
C19C N4C C18C C20C 176.6(6) . . . . ?
N4C C18C C17C C16C 0.0 . . . . ?
N4C C18C C20C N5C -15.4(10) . . . . ?
N4C C18C C20C O4C 163.9(9) . . . . ?
C18C C17C C16C C15C 0.0 . . . . ?
C18C C17C C16C O1_10 178.3(6) . . . . ?
C18C C20C N5C C21C -179.6(8) . . . . ?
C17C C18C C20C N5C 161.1(7) . . . . ?
C17C C18C C20C O4C -19.6(13) . . . . ?
C17C C16C O1_10 C1_10 -8.3(13) . . . . ?
C16C C15C C19C C11C 180.0 . . . . ?
C16C C15C C19C N4C 0.0 . . . . ?
C16C O1_10 C1_10 C2_10 -169.6(10) . . . . ?
C20C C18C C17C C16C -176.4(7) . . . . ?
C21C C22C C23C C24C 0.0 . . . . ?
C21C C29C N6C C27C 180.0 . . . . ?
C22C C21C C29C C25C 0.0 . . . . ?
C22C C21C C29C N6C 180.0 . . . . ?
C22C C21C N5C C20C -14.7(12) . . . . ?
C22C C23C C24C C25C 0.0 . . . . ?
C23C C24C C25C C29C 0.0 . . . . ?
C23C C24C C25C C0AA 180.0 . . . . ?
C24C C25C C29C C21C 0.0 . . . . ?
C24C C25C C29C N6C 180.0 . . . . ?
C24C C25C C0AA C26C 180.0 . . . . ?
C24C C25C C0AA O1_11 -4.7(7) . . . . ?
C25C C29C N6C C27C 0.0 . . . . ?
C25C C0AA O1_11 C1_11 -167.8(8) . . . . ?
C29C C21C C22C C23C 0.0 . . . . ?
C29C C21C N5C C20C -179.8(8) . . . . ?
C29C C25C C0AA C26C 0.0 . . . . ?
C29C C25C C0AA O1_11 175.3(7) . . . . ?
C29C N6C C27C C26C 0.0 . . . . ?
C29C N6C C27C C30C 171.2(7) . . . . ?
N6C C27C C26C C0AA 0.0 . . . . ?
N6C C27C C30C N7C -6.8(11) . . . . ?
N6C C27C C30C O5C 168.0(10) . . . . ?
C27C C26C C0AA C25C 0.0 . . . . ?
C27C C26C C0AA O1_11 -175.2(7) . . . . ?
C27C C30C N7C C31C 176.1(8) . . . . ?
C26C C27C C30C N7C 164.2(7) . . . . ?
C26C C27C C30C O5C -20.9(15) . . . . ?
C26C C0AA O1_11 C1_11 7.4(12) . . . . ?
C0AA C25C C29C C21C 180.0 . . . . ?
C0AA C25C C29C N6C 0.0 . . . . ?
C0AA O1_11 C1_11 C2_11 -86.6(16) . . . . ?
C0AA O1_11 C1_11 C211_11 -147(2) . . . . ?
C30C C27C C26C C0AA -170.9(7) . . . . ?
C31C C32C C33C C34C 0.0 . . . . ?
C31C C39C N8C C38C 180.0 . . . . ?
C32C C31C C39C C35C 0.0 . . . . ?
C32C C31C C39C N8C 180.0 . . . . ?
C32C C31C N7C C30C -8.9(12) . . . . ?
C32C C33C C34C C35C 0.0 . . . . ?
C33C C34C C35C C39C 0.0 . . . . ?
C33C C34C C35C C36C 180.0 . . . . ?
C34C C35C C39C C31C 0.0 . . . . ?
C34C C35C C39C N8C 180.0 . . . . ?
C34C C35C C36C C37C 180.0 . . . . ?
C34C C35C C36C O1_12 -7.0(10) . . . . ?
C35C C39C N8C C38C 0.0 . . . . ?
C35C C36C O1_12 C1_12 178.9(16) . . . . ?
C39C C31C C32C C33C 0.0 . . . . ?
C39C C31C N7C C30C -179.1(8) . . . . ?
C39C C35C C36C C37C 0.0 . . . . ?
C39C C35C C36C O1_12 173.0(10) . . . . ?
C39C N8C C38C C37C 0.0 . . . . ?
C39C N8C C38C C40C 171.2(7) . . . . ?
N8C C38C C37C C36C 0.0 . . . . ?
N8C C38C C40C N9C -10.5(11) . . . . ?
N8C C38C C40C O6C 170.7(8) . . . . ?
C38C C37C C36C C35C 0.0 . . . . ?
C38C C37C C36C O1_12 -173.1(10) . . . . ?
C38C C40C N9C C41C -178.7(7) . . . . ?
C37C C38C C40C N9C 160.4(7) . . . . ?
C37C C38C C40C O6C -18.4(14) . . . . ?
C37C C36C O1_12 C1_12 -8(2) . . . . ?
C36C C35C C39C C31C 180.0 . . . . ?
C36C C35C C39C N8C 0.0 . . . . ?
C36C O1_12 C1_12 C2_12 -161.3(16) . . . . ?
C40C C38C C37C C36C -170.6(7) . . . . ?
C41C C42C C43C C44C 0.0 . . . . ?
C41C C49C N10C C48C 180.0 . . . . ?
C42C C41C C49C C45C 0.0 . . . . ?
C42C C41C C49C N10C 180.0 . . . . ?
C42C C41C N9C C40C -9.2(11) . . . . ?
C42C C43C C44C C45C 0.0 . . . . ?
C43C C44C C45C C49C 0.0 . . . . ?
C43C C44C C45C C46C 180.0 . . . . ?
C44C C45C C49C C41C 0.0 . . . . ?
C44C C45C C49C N10C 180.0 . . . . ?
C44C C45C C46C C47C 180.0 . . . . ?
C44C C45C C46C O1_13 -3.3(8) . . . . ?
C45C C49C N10C C48C 0.0 . . . . ?
C45C C46C O1_13 C1_13 175.2(12) . . . . ?
C49C C41C C42C C43C 0.0 . . . . ?
C49C C41C N9C C40C 179.5(8) . . . . ?
C49C C45C C46C C47C 0.0 . . . . ?
C49C C45C C46C O1_13 176.7(8) . . . . ?
C49C N10C C48C C47C 0.0 . . . . ?
C49C N10C C48C C50C 173.1(6) . . . . ?
N10C C48C C47C C46C 0.0 . . . . ?
N10C C48C C50C N11C -12.2(10) . . . . ?
N10C C48C C50C O7C 166.0(9) . . . . ?
C48C C47C C46C C45C 0.0 . . . . ?
C48C C47C C46C O1_13 -176.6(8) . . . . ?
C48C C50C N11C C51C 177.5(7) . . . . ?
C47C C48C C50C N11C 160.9(6) . . . . ?
C47C C48C C50C O7C -20.9(13) . . . . ?
C47C C46C O1_13 C1_13 -8.1(17) . . . . ?
C46C C45C C49C C41C 180.0 . . . . ?
C46C C45C C49C N10C 0.0 . . . . ?
C46C O1_13 C1_13 C2_13 -162.4(12) . . . . ?
C50C C48C C47C C46C -173.0(6) . . . . ?
C51C C52C C53C C54C 0.0 . . . . ?
C51C C59C N12C C58C 180.0 . . . . ?
C52C C51C C59C C55C 0.0 . . . . ?
C52C C51C C59C N12C 180.0 . . . . ?
C52C C51C N11C C50C -11.4(11) . . . . ?
C52C C53C C54C C55C 0.0 . . . . ?
C53C C54C C55C C59C 0.0 . . . . ?
C53C C54C C55C C56C 180.0 . . . . ?
C54C C55C C59C C51C 0.0 . . . . ?
C54C C55C C59C N12C 180.0 . . . . ?
C54C C55C C56C C57C 180.0 . . . . ?
C54C C55C C56C O1_14 -5.5(6) . . . . ?
C55C C59C N12C C58C 0.0 . . . . ?
C55C C56C O1_14 C1_14 178.1(8) . . . . ?
C59C C51C C52C C53C 0.0 . . . . ?
C59C C51C N11C C50C 174.9(8) . . . . ?
C59C C55C C56C C57C 0.0 . . . . ?
C59C C55C C56C O1_14 174.5(6) . . . . ?
C59C N12C C58C C57C 0.0 . . . . ?
C59C N12C C58C C60C 169.5(6) . . . . ?
N12C C58C C57C C56C 0.0 . . . . ?
N12C C58C C60C Na2 -117.7(5) . . . . ?
N12C C58C C60C N13C -0.9(10) . . . . ?
N12C C58C C60C O8C -178.8(7) . . . . ?
C58C C57C C56C C55C 0.0 . . . . ?
C58C C57C C56C O1_14 -174.3(6) . . . . ?
C58C C60C N13C C61C 175.6(7) . . . . ?
C58C C60C O8C Na2 88.4(9) . . . . ?
C57C C58C C60C Na2 51.6(8) . . . . ?
C57C C58C C60C N13C 168.4(6) . . . . ?
C57C C58C C60C O8C -9.6(12) . . . . ?
C57C C56C O1_14 C1_14 -7.5(11) . . . . ?
C56C C55C C59C C51C 180.0 . . . . ?
C56C C55C C59C N12C 0.0 . . . . ?
C56C O1_14 C1_14 C2_14 176.8(10) . . . . ?
C60C C58C C57C C56C -168.9(6) . . . . ?
C61C C62C C63C C64C 0.0 . . . . ?
C61C C69C N14C Na1 -57.4(3) . . . . ?
C61C C69C N14C C68C 180.0 . . . . ?
C62C C61C C69C C65C 0.0 . . . . ?
C62C C61C C69C N14C 180.0 . . . . ?
C62C C61C N13C C60C -24.6(11) . . . . ?
C62C C63C C64C C65C 0.0 . . . . ?
C63C C64C C65C C69C 0.0 . . . . ?
C63C C64C C65C C66C 180.0 . . . . ?
C64C C65C C69C C61C 0.0 . . . . ?
C64C C65C C69C N14C 180.0 . . . . ?
C64C C65C C66C C67C 180.0 . . . . ?
C64C C65C C66C O1_15 -6.8(6) . . . . ?
C65C C69C N14C Na1 122.6(3) . . . . ?
C65C C69C N14C C68C 0.0 . . . . ?
C65C C66C O1_15 C1_15 -175.8(8) . . . . ?
C69C C61C C62C C63C 0.0 . . . . ?
C69C C61C N13C C60C 167.8(8) . . . . ?
C69C C65C C66C C67C 0.0 . . . . ?
C69C C65C C66C O1_15 173.2(6) . . . . ?
C69C N14C C68C C67C 0.0 . . . . ?
C69C N14C C68C C70C 173.8(6) . . . . ?
N14C C68C C67C C66C 0.0 . . . . ?
N14C C68C C70C N15C -1.5(10) . . . . ?
N14C C68C C70C O9C 173.6(9) . . . . ?
C68C C67C C66C C65C 0.0 . . . . ?
C68C C67C C66C O1_15 -173.4(6) . . . . ?
C68C C70C N15C C71C 177.4(9) . . . . ?
C67C C68C C70C N15C 172.1(6) . . . . ?
C67C C68C C70C O9C -12.7(14) . . . . ?
C67C C66C O1_15 C1_15 -2.5(11) . . . . ?
C66C C65C C69C C61C 180.0 . . . . ?
C66C C65C C69C N14C 0.0 . . . . ?
C66C O1_15 C1_15 C2_15 178.6(9) . . . . ?
C70C C68C C67C C66C -173.5(7) . . . . ?
C71C C72C C73C C74C 4.6(19) . . . . ?
C71C C79C N16C Na1 -28.8(14) . . . . ?
C71C C79C N16C C78C 177.6(10) . . . . ?
C72C C71C C79C C75C -2.5(16) . . . . ?
C72C C71C C79C N16C 175.3(10) . . . . ?
C72C C71C N15C C70C -17.4(18) . . . . ?
C72C C73C C74C C75C -5(2) . . . . ?
C73C C74C C75C C76C -178.0(13) . . . . ?
C73C C74C C75C C79C 1.2(18) . . . . ?
C74C C75C C76C C77C 179.2(12) . . . . ?
C74C C75C C76C O1_16 -4.1(19) . . . . ?
C74C C75C C79C C71C 2.4(15) . . . . ?
C74C C75C C79C N16C -175.3(10) . . . . ?
C75C C76C C77C C78C -2.6(18) . . . . ?
C75C C76C O1_16 C1_16 179.7(13) . . . . ?
C75C C79C N16C Na1 148.9(8) . . . . ?
C75C C79C N16C C78C -4.7(15) . . . . ?
C76C C75C C79C C71C -178.3(10) . . . . ?
C76C C75C C79C N16C 4.0(16) . . . . ?
C76C C77C C78C C80C -175.8(11) . . . . ?
C76C C77C C78C N16C 1.9(18) . . . . ?
C76C O1_16 C1_16 C2_16 172.0(15) . . . . ?
C77C C76C O1_16 C1_16 -4(2) . . . . ?
C77C C78C C80C Na1 161.2(10) . . . . ?
C77C C78C C80C O10C -5.7(16) . . . . ?
C77C C78C C80C O11C 169.4(11) . . . . ?
C77C C78C N16C Na1 -157.5(9) . . . . ?
C77C C78C N16C C79C 1.7(16) . . . . ?
C78C C80C O11C Na1 -13.5(14) . . . . ?
C78C C80C O11C Na2 176.1(7) . . . . ?
C79C C71C C72C C73C -0.9(18) . . . . ?
C79C C71C N15C C70C 167.0(10) . . . . ?
C79C C75C C76C C77C -0.1(17) . . . . ?
C79C C75C C76C O1_16 176.6(10) . . . . ?
C80C C78C N16C Na1 20.4(11) . . . . ?
C80C C78C N16C C79C 179.6(9) . . . . ?
N1C C1C C2C C3C -175.8(8) . . . . ?
N1C C1C C9C C5C 175.7(8) . . . . ?
N1C C1C C9C N2C -4.3(8) . . . . ?
N3C C11C C12C C13C -175.7(7) . . . . ?
N3C C11C C19C C15C 176.1(6) . . . . ?
N3C C11C C19C N4C -3.9(6) . . . . ?
N5C C21C C22C C23C -164.0(7) . . . . ?
N5C C21C C29C C25C 166.1(6) . . . . ?
N5C C21C C29C N6C -13.9(6) . . . . ?
N7C C31C C32C C33C -169.7(7) . . . . ?
N7C C31C C39C C35C 170.8(6) . . . . ?
N7C C31C C39C N8C -9.2(6) . . . . ?
N9C C41C C42C C43C -170.8(6) . . . . ?
N9C C41C C49C C45C 171.7(6) . . . . ?
N9C C41C C49C N10C -8.3(6) . . . . ?
N11C C51C C52C C53C -173.4(6) . . . . ?
N11C C51C C59C C55C 174.1(5) . . . . ?
N11C C51C C59C N12C -5.9(5) . . . . ?
N13C C60C O8C Na2 -89.4(10) . . . . ?
N13C C61C C62C C63C -167.1(6) . . . . ?
N13C C61C C69C C65C 168.1(5) . . . . ?
N13C C61C C69C N14C -11.9(5) . . . . ?
N15C C71C C72C C73C -176.2(11) . . . . ?
N15C C71C C79C C75C 173.3(9) . . . . ?
N15C C71C C79C N16C -8.9(14) . . . . ?
N16C C78C C80C Na1 -16.7(9) . . . . ?
N16C C78C C80C O10C 176.4(9) . . . . ?
N16C C78C C80C O11C -8.5(16) . . . . ?
O3C C10C N3C C11C 1(2) . . . . ?
O4C C20C N5C C21C 1.3(19) . . . . ?
O5C C30C N7C C31C 2(2) . . . . ?
O6C C40C N9C C41C 0.1(16) . . . . ?
O7C C50C N11C C51C -0.6(18) . . . . ?
O8C C60C N13C C61C -6.5(16) . . . . ?
O9C C70C N15C C71C 2.4(19) . . . . ?
O10C C80C O11C Na1 161.2(8) . . . . ?
O10C C80C O11C Na2 -9.2(18) . . . . ?
O1_1 C6A C5A C9A -175.3(8) . . . . ?
O1_1 C6A C5A C4A 4.7(8) . . . . ?
O1_1 C1_1 C2_1 C4_1 67(2) . . . . ?
O1_1 C1_1 C2_1 C3_1 -171.2(15) . . . . ?
O1_2 C16A C15A C19A 178.0(7) . . . . ?
O1_2 C16A C15A C14A -2.0(7) . . . . ?
O1_2 C1_2 C2_2 C4_2 61.6(17) . . . . ?
O1_2 C1_2 C2_2 C3_2 -176.9(13) . . . . ?
O1_3 C26A C25A C29A 173.3(7) . . . . ?
O1_3 C26A C25A C24A -6.7(7) . . . . ?
O1_3 C1_3 C2_3 C4_3 -54.5(19) . . . . ?
O1_3 C1_3 C2_3 C3_3 179.8(13) . . . . ?
O1_4 C36A C35A C39A 177.1(7) . . . . ?
O1_4 C36A C35A C34A -2.9(7) . . . . ?
O1_4 C1_4 C2_4 C4_4 175.4(12) . . . . ?
O1_4 C1_4 C2_4 C3_4 -62.4(15) . . . . ?
O1_5 C46A C45A C49A -177.2(6) . . . . ?
O1_5 C46A C45A C44A 2.8(6) . . . . ?
O1_5 C1_5 C2_5 C4_5 -68.9(16) . . . . ?
O1_5 C1_5 C2_5 C3_5 172.1(13) . . . . ?
O1_6 C56A C55A C59A 175.6(8) . . . . ?
O1_6 C56A C55A C54A -4.4(8) . . . . ?
O1_6 C1_6 C2_6 C4_6 167.3(17) . . . . ?
O1_6 C1_6 C2_6 C3_6 -79(2) . . . . ?
O1_7 C66A C65A C69A 173.0(7) . . . . ?
O1_7 C66A C65A C64A -7.0(7) . . . . ?
O1_7 C1_7 C2_7 C4_7 62.7(18) . . . . ?
O1_7 C1_7 C2_7 C3_7 -63.4(17) . . . . ?
O1_8 C76A C75A C79A 176.1(6) . . . . ?
O1_8 C76A C75A C74A -3.9(6) . . . . ?
O1_8 C1_8 C2_8 C4_8 54.4(17) . . . . ?
O1_8 C1_8 C2_8 C3_8 -73.5(16) . . . . ?
O1_9 C1_9 C2_9 C4_9 -179.1(14) . . . . ?
O1_9 C1_9 C2_9 C3_9 57.4(18) . . . . ?
O1_10 C1_10 C2_10 C4_10 -173.7(12) . . . . ?
O1_10 C1_10 C2_10 C3_10 64.4(16) . . . . ?
O1_11 C1_11 C2_11 C4_11 -43.1(19) . . . . ?
O1_11 C1_11 C2_11 C3_11 -166.0(15) . . . . ?
O1_11 C1_11 C211_11 C311_11 -178(3) . . . . ?
O1_11 C1_11 C211_11 C411_11 40(4) . . . . ?
O1_12 C1_12 C2_12 C4_12 173.4(18) . . . . ?
O1_12 C1_12 C2_12 C3_12 -75(2) . . . . ?
O1_13 C1_13 C2_13 C4_13 -61.6(19) . . . . ?
O1_13 C1_13 C2_13 C3_13 -179.4(15) . . . . ?
O1_14 C1_14 C2_14 C4_14 -61.0(16) . . . . ?
O1_14 C1_14 C2_14 C3_14 175.5(14) . . . . ?
O1_15 C1_15 C2_15 C4_15 -55.5(15) . . . . ?
O1_15 C1_15 C2_15 C3_15 176.6(14) . . . . ?
O1_16 C76C C77C C78C -179.1(11) . . . . ?
O1_16 C1_16 C2_16 C4_16 58(2) . . . . ?
O1_16 C1_16 C2_16 C3_16 174(2) . . . . ?

loop_
_smtbx_masks_void_nr
_smtbx_masks_void_average_x
_smtbx_masks_void_average_y
_smtbx_masks_void_average_z
_smtbx_masks_void_volume
_smtbx_masks_void_count_electrons
_smtbx_masks_void_content
1 0.000 0.000 0.000 386.7 91.4 ?
2 0.000 0.500 0.500 386.7 91.4 ?
3 0.085 0.753 0.508 34.5 0.0 ?
4 0.085 0.747 0.008 34.5 0.0 ?
5 0.072 0.603 0.738 11.1 0.0 ?
6 0.072 0.897 0.238 11.1 0.0 ?
7 0.170 0.661 0.644 13.7 0.8 ?
8 0.170 0.839 0.144 13.7 0.8 ?
9 0.500 0.500 1.000 1134.9 225.2 ?
10 0.500 0.000 0.500 1134.9 225.2 ?
11 0.468 0.646 0.673 22.6 1.3 ?
12 0.468 0.854 0.173 22.6 1.3 ?
13 0.532 0.146 0.827 22.6 1.3 ?
14 0.532 0.354 0.327 22.6 1.3 ?
15 0.830 0.161 0.856 13.7 0.6 ?
16 0.830 0.339 0.356 13.7 0.6 ?
17 0.915 0.247 0.492 34.5 0.0 ?
18 0.915 0.253 0.992 34.5 0.0 ?
19 0.928 0.103 0.762 11.1 0.0 ?
20 0.928 0.397 0.262 11.1 0.0 ?
